data_4349339
loop_
_publ_author_name
'Dhamija, Avinash'
'Ikbal, Sk Asif'
'Rath, Sankar Prasad'

_publ_section_title
;
 Induction and Rationalization of Supramolecular Chirality in the
 Tweezer-Diamine Complexes: Insights from Experimental and DFT Studies.
;
_journal_issue 24
_journal_name_full 'Inorganic chemistry'
_journal_page_first 13014
_journal_page_last 13026
_journal_paper_doi 10.1021/acs.inorgchem.6b02544
_journal_volume 55
_journal_year 2016
_chemical_formula_sum 'C80 H104 Mg2 N10'
_chemical_formula_weight 1254.35
_space_group_crystal_system orthorhombic
_space_group_IT_number 33
_space_group_name_Hall 'P 2c -2n'
_space_group_name_H-M_alt 'P n a 21'
_atom_sites_solution_hydrogens geom
_audit_creation_method SHELXL-2014
_cell_angle_alpha 90
_cell_angle_beta 90
_cell_angle_gamma 90
_cell_formula_units_Z 8
_cell_length_a 24.472(4)
_cell_length_b 14.682(2)
_cell_length_c 39.942(6)
_cell_measurement_reflns_used 999
_cell_measurement_temperature 100(2)
_cell_measurement_theta_max 27.5
_cell_measurement_theta_min 2.5
_cell_volume 14351(4)
_computing_cell_refinement 'Bruker SAINT'
_computing_data_collection 'Bruker APEX'
_computing_data_reduction 'Bruker SAINT'
_computing_molecular_graphics 'SHELXL 5.1, XP (Sheldrick, 1994)'
_computing_publication_material SHELXL-97
_computing_structure_refinement 'SHELXL-2014 (Sheldrick, 2014)'
_computing_structure_solution 'SHELXS-97 (Sheldrick, 2008)'
_diffrn_ambient_temperature 100(2)
_diffrn_measured_fraction_theta_full 0.999
_diffrn_measured_fraction_theta_max 0.999
_diffrn_measurement_device_type 'Bruker SMART APEX'
_diffrn_measurement_method \w
_diffrn_radiation_type MoK\a
_diffrn_radiation_wavelength 0.71073
_diffrn_reflns_av_R_equivalents 0.1688
_diffrn_reflns_av_unetI/netI 0.2294
_diffrn_reflns_Laue_measured_fraction_full 0.999
_diffrn_reflns_Laue_measured_fraction_max 0.999
_diffrn_reflns_limit_h_max 27
_diffrn_reflns_limit_h_min -31
_diffrn_reflns_limit_k_max 15
_diffrn_reflns_limit_k_min -19
_diffrn_reflns_limit_l_max 51
_diffrn_reflns_limit_l_min -51
_diffrn_reflns_number 88736
_diffrn_reflns_point_group_measured_fraction_full 0.998
_diffrn_reflns_point_group_measured_fraction_max 0.995
_diffrn_reflns_theta_full 25.242
_diffrn_reflns_theta_max 27.500
_diffrn_reflns_theta_min 1.912
_diffrn_source 'fine-focus sealed tube'
_exptl_absorpt_coefficient_mu 0.084
_exptl_absorpt_correction_T_max 0.990
_exptl_absorpt_correction_T_min 0.980
_exptl_absorpt_correction_type multi-scan
_exptl_absorpt_process_details 'SADABS 2.05 (Sheldrick, 2002)'
_exptl_crystal_colour 'dark brown'
_exptl_crystal_density_diffrn 1.161
_exptl_crystal_description block
_exptl_crystal_F_000 5424
_exptl_crystal_size_max 0.220
_exptl_crystal_size_mid 0.160
_exptl_crystal_size_min 0.120
_refine_diff_density_max 0.316
_refine_diff_density_min -0.310
_refine_diff_density_rms 0.067
_refine_ls_abs_structure_details
;
 Flack x determined using 4251 quotients [(I+)-(I-)]/[(I+)+(I-)]
 (Parsons, Flack and Wagner, Acta Cryst. B69 (2013) 249-259).
;
_refine_ls_abs_structure_Flack 0.4(3)
_refine_ls_extinction_method none
_refine_ls_goodness_of_fit_ref 0.987
_refine_ls_hydrogen_treatment constr
_refine_ls_matrix_type full
_refine_ls_number_parameters 1689
_refine_ls_number_reflns 32801
_refine_ls_number_restraints 1
_refine_ls_restrained_S_all 0.986
_refine_ls_R_factor_all 0.2108
_refine_ls_R_factor_gt 0.0838
_refine_ls_shift/su_max 0.000
_refine_ls_shift/su_mean 0.000
_refine_ls_structure_factor_coef Fsqd
_refine_ls_weighting_details 'w=1/[\s^2^(Fo^2^)+(0.0378P)^2^] where P=(Fo^2^+2Fc^2^)/3'
_refine_ls_weighting_scheme calc
_refine_ls_wR_factor_gt 0.1299
_refine_ls_wR_factor_ref 0.1811
_reflns_Friedel_coverage 0.963
_reflns_Friedel_fraction_full 0.996
_reflns_Friedel_fraction_max 0.990
_reflns_number_gt 14001
_reflns_number_total 32801
_reflns_threshold_expression 'I > 2\s(I)'
_cod_data_source_file ic6b02544_si_003.cif
_cod_data_source_block 3aug
_cod_database_code 4349339
_shelx_space_group_comment
;
The symmetry employed for this shelxl refinement is uniquely defined
by the following loop, which should always be used as a source of
symmetry information in preference to the above space-group names.
They are only intended as comments.
;
_shelx_estimated_absorpt_t_min 0.982
_shelx_estimated_absorpt_t_max 0.990
_shelxl_version_number 2014-3

loop_
_space_group_symop_operation_xyz
'x, y, z'
'-x, -y, z+1/2'
'-x+1/2, y+1/2, z+1/2'
'x+1/2, -y+1/2, z'

loop_
_atom_site_label
_atom_site_type_symbol
_atom_site_fract_x
_atom_site_fract_y
_atom_site_fract_z
_atom_site_U_iso_or_equiv
_atom_site_adp_type
_atom_site_occupancy
_atom_site_site_symmetry_order
_atom_site_calc_flag
_atom_site_refinement_flags_posn
_atom_site_refinement_flags_adp
Mg1 Mg -0.00086(11) 0.38121(18) 0.02357(7) 0.0240(7) Uani 1 1 d . .
Mg1A Mg 0.10196(12) 0.47561(18) -0.10094(7) 0.0264(7) Uani 1 1 d . .
N1 N -0.0789(3) 0.3746(5) 0.00311(17) 0.0252(17) Uani 1 1 d . .
N1A N 0.0244(3) 0.5341(5) -0.09594(17) 0.0236(17) Uani 1 1 d . .
N2 N -0.0311(3) 0.4612(4) 0.06217(16) 0.0230(16) Uani 1 1 d . .
N2A N 0.1371(3) 0.6031(4) -0.09623(16) 0.0256(17) Uani 1 1 d . .
N3A N 0.1766(3) 0.4329(5) -0.12095(18) 0.0292(18) Uani 1 1 d . .
N3 N 0.0656(3) 0.3537(4) 0.05426(16) 0.0241(17) Uani 1 1 d . .
N4A N 0.0625(3) 0.3680(4) -0.12419(17) 0.0238(17) Uani 1 1 d . .
N4 N 0.0196(3) 0.2723(4) -0.00696(16) 0.0227(16) Uani 1 1 d . .
N5 N 0.0243(3) 0.4913(5) -0.01089(17) 0.0277(18) Uani 1 1 d . .
H5A H 0.0155 0.4721 -0.0319 0.033 Uiso 1 1 calc R U
H5B H 0.0021 0.5396 -0.0064 0.033 Uiso 1 1 calc R U
N5A N 0.1097(3) 0.4067(5) -0.05220(16) 0.0316(19) Uani 1 1 d . .
H5AA H 0.0779 0.3757 -0.0492 0.038 Uiso 1 1 calc R U
H5AB H 0.1362 0.3639 -0.0549 0.038 Uiso 1 1 calc R U
C1A C -0.0255(3) 0.4889(5) -0.09506(19) 0.0209(19) Uani 1 1 d . .
C1 C -0.0956(3) 0.3240(5) -0.02414(19) 0.021(2) Uani 1 1 d . .
C2A C -0.0671(3) 0.5523(6) -0.0826(2) 0.023(2) Uani 1 1 d . .
C2 C -0.1542(3) 0.3349(6) -0.0280(2) 0.022(2) Uani 1 1 d . .
C3A C -0.0418(4) 0.6336(6) -0.0778(2) 0.027(2) Uani 1 1 d . .
C3 C -0.1713(3) 0.3928(6) -0.0038(2) 0.024(2) Uani 1 1 d . .
C4A C 0.0154(4) 0.6219(6) -0.0855(2) 0.022(2) Uani 1 1 d . .
C4 C -0.1240(3) 0.4204(6) 0.0147(2) 0.024(2) Uani 1 1 d . .
C5A C 0.0555(4) 0.6892(6) -0.0828(2) 0.024(2) Uani 1 1 d . .
H5AC H 0.0426 0.7483 -0.0772 0.029 Uiso 1 1 calc R U
C5 C -0.1234(4) 0.4831(6) 0.0407(2) 0.028(2) Uani 1 1 d . .
H5C H -0.1567 0.5147 0.0444 0.034 Uiso 1 1 calc R U
C6 C -0.0807(4) 0.5062(5) 0.0622(2) 0.025(2) Uani 1 1 d . .
C6A C 0.1118(4) 0.6821(6) -0.08706(19) 0.026(2) Uani 1 1 d . .
C7 C -0.0815(4) 0.5744(6) 0.0887(2) 0.028(2) Uani 1 1 d . .
C7A C 0.1516(4) 0.7538(6) -0.08015(19) 0.024(2) Uani 1 1 d . .
C8A C 0.2012(4) 0.7156(6) -0.0842(2) 0.029(2) Uani 1 1 d . .
C8 C -0.0333(4) 0.5670(6) 0.1057(2) 0.025(2) Uani 1 1 d . .
C9 C -0.0022(3) 0.4951(5) 0.0890(2) 0.022(2) Uani 1 1 d . .
C9A C 0.1925(4) 0.6222(5) -0.09567(19) 0.023(2) Uani 1 1 d . .
C10 C 0.0494(4) 0.4647(6) 0.0985(2) 0.026(2) Uani 1 1 d . .
H10A H 0.0652 0.4932 0.1176 0.031 Uiso 1 1 calc R U
C10A C 0.2330(4) 0.5617(6) -0.1047(2) 0.029(2) Uani 1 1 d . .
H10B H 0.2696 0.5822 -0.1020 0.035 Uiso 1 1 calc R U
C11 C 0.0801(4) 0.3975(6) 0.0833(2) 0.024(2) Uani 1 1 d . .
C11A C 0.2264(4) 0.4742(6) -0.1172(2) 0.026(2) Uani 1 1 d . .
C12A C 0.2693(4) 0.4134(6) -0.1287(2) 0.027(2) Uani 1 1 d . .
C12 C 0.1334(4) 0.3659(6) 0.0945(2) 0.030(2) Uani 1 1 d . .
C13A C 0.2445(4) 0.3356(6) -0.1396(2) 0.031(2) Uani 1 1 d . .
C13 C 0.1502(4) 0.3007(6) 0.0722(2) 0.028(2) Uani 1 1 d . .
C14 C 0.1072(4) 0.2930(5) 0.0476(2) 0.023(2) Uani 1 1 d . .
C14A C 0.1863(4) 0.3496(6) -0.1352(2) 0.028(2) Uani 1 1 d . .
C15 C 0.1068(3) 0.2342(5) 0.0203(2) 0.025(2) Uani 1 1 d . .
H15A H 0.1379 0.1958 0.0183 0.030 Uiso 1 1 calc R U
C15A C 0.1451(4) 0.2898(6) -0.1453(2) 0.030(2) Uani 1 1 d . .
H15B H 0.1567 0.2348 -0.1557 0.036 Uiso 1 1 calc R U
C16A C 0.0883(4) 0.3017(6) -0.1419(2) 0.025(2) Uani 1 1 d . .
C16 C 0.0676(3) 0.2237(5) -0.0044(2) 0.023(2) Uani 1 1 d . .
C17 C 0.0708(4) 0.1586(5) -0.0316(2) 0.023(2) Uani 1 1 d . .
C17A C 0.0488(4) 0.2406(6) -0.1578(2) 0.027(2) Uani 1 1 d . .
C18 C 0.0251(4) 0.1682(5) -0.0506(2) 0.025(2) Uani 1 1 d . .
C18A C -0.0017(4) 0.2718(6) -0.1481(2) 0.027(2) Uani 1 1 d . .
C19 C -0.0073(3) 0.2409(5) -0.0351(2) 0.0198(19) Uani 1 1 d . .
C19A C 0.0074(4) 0.3500(6) -0.1260(2) 0.024(2) Uani 1 1 d . .
C20A C -0.0326(4) 0.3999(6) -0.1075(2) 0.026(2) Uani 1 1 d . .
C20 C -0.0593(3) 0.2734(5) -0.0449(2) 0.023(2) Uani 1 1 d . .
C21 C -0.1930(4) 0.2819(6) -0.0507(2) 0.034(2) Uani 1 1 d . .
H21A H -0.2301 0.3079 -0.0486 0.041 Uiso 1 1 calc R U
H21B H -0.1812 0.2899 -0.0742 0.041 Uiso 1 1 calc R U
C21A C -0.1277(3) 0.5417(6) -0.0772(2) 0.031(2) Uani 1 1 d . .
H21C H -0.1412 0.5944 -0.0642 0.037 Uiso 1 1 calc R U
H21D H -0.1343 0.4861 -0.0638 0.037 Uiso 1 1 calc R U
C22A C -0.1603(4) 0.5348(6) -0.1097(2) 0.035(3) Uani 1 1 d . .
H22A H -0.1987 0.5223 -0.1045 0.052 Uiso 1 1 calc R U
H22B H -0.1456 0.4853 -0.1235 0.052 Uiso 1 1 calc R U
H22C H -0.1576 0.5924 -0.1220 0.052 Uiso 1 1 calc R U
C22 C -0.1955(4) 0.1808(6) -0.0429(2) 0.045(3) Uani 1 1 d . .
H22D H -0.2194 0.1504 -0.0591 0.068 Uiso 1 1 calc R U
H22E H -0.2100 0.1720 -0.0202 0.068 Uiso 1 1 calc R U
H22F H -0.1587 0.1547 -0.0443 0.068 Uiso 1 1 calc R U
C23 C -0.2288(4) 0.4272(6) 0.0032(2) 0.029(2) Uani 1 1 d . .
H23A H -0.2329 0.4374 0.0276 0.035 Uiso 1 1 calc R U
H23B H -0.2554 0.3799 -0.0035 0.035 Uiso 1 1 calc R U
C23A C -0.0662(4) 0.7221(6) -0.0654(2) 0.039(3) Uani 1 1 d . .
H23C H -0.1041 0.7276 -0.0737 0.046 Uiso 1 1 calc R U
H23D H -0.0449 0.7737 -0.0745 0.046 Uiso 1 1 calc R U
C24 C -0.2418(4) 0.5154(6) -0.0153(2) 0.033(2) Uani 1 1 d . .
H24A H -0.2788 0.5353 -0.0095 0.050 Uiso 1 1 calc R U
H24B H -0.2395 0.5050 -0.0395 0.050 Uiso 1 1 calc R U
H24C H -0.2155 0.5625 -0.0088 0.050 Uiso 1 1 calc R U
C24A C -0.0665(4) 0.7281(7) -0.0270(2) 0.055(3) Uani 1 1 d . .
H24D H -0.0808 0.7876 -0.0201 0.082 Uiso 1 1 calc R U
H24E H -0.0292 0.7207 -0.0186 0.082 Uiso 1 1 calc R U
H24F H -0.0898 0.6798 -0.0179 0.082 Uiso 1 1 calc R U
C25A C 0.1379(4) 0.8508(6) -0.0728(2) 0.030(2) Uani 1 1 d . .
H25A H 0.1677 0.8786 -0.0595 0.036 Uiso 1 1 calc R U
H25B H 0.1040 0.8535 -0.0593 0.036 Uiso 1 1 calc R U
C25 C -0.1258(4) 0.6434(6) 0.0939(2) 0.033(2) Uani 1 1 d . .
H25C H -0.1206 0.6728 0.1160 0.039 Uiso 1 1 calc R U
H25D H -0.1616 0.6119 0.0943 0.039 Uiso 1 1 calc R U
C26 C -0.1269(4) 0.7168(6) 0.0669(2) 0.042(3) Uani 1 1 d . .
H26A H -0.1565 0.7599 0.0717 0.064 Uiso 1 1 calc R U
H26B H -0.1331 0.6885 0.0451 0.064 Uiso 1 1 calc R U
H26C H -0.0920 0.7493 0.0668 0.064 Uiso 1 1 calc R U
C26A C 0.1301(4) 0.9044(6) -0.1051(2) 0.054(3) Uani 1 1 d . .
H26D H 0.1233 0.9686 -0.0997 0.080 Uiso 1 1 calc R U
H26E H 0.0989 0.8797 -0.1174 0.080 Uiso 1 1 calc R U
H26F H 0.1632 0.8995 -0.1188 0.080 Uiso 1 1 calc R U
C27 C -0.0118(4) 0.6222(6) 0.1340(2) 0.032(2) Uani 1 1 d . .
H27A H 0.0049 0.5810 0.1508 0.038 Uiso 1 1 calc R U
H27B H -0.0425 0.6544 0.1450 0.038 Uiso 1 1 calc R U
C27A C 0.2560(4) 0.7574(6) -0.0761(2) 0.030(2) Uani 1 1 d . .
H27C H 0.2537 0.8244 -0.0784 0.037 Uiso 1 1 calc R U
H27D H 0.2837 0.7348 -0.0922 0.037 Uiso 1 1 calc R U
C28A C 0.2737(4) 0.7334(7) -0.0405(2) 0.047(3) Uani 1 1 d . .
H28A H 0.3094 0.7610 -0.0358 0.070 Uiso 1 1 calc R U
H28B H 0.2764 0.6671 -0.0382 0.070 Uiso 1 1 calc R U
H28C H 0.2467 0.7568 -0.0245 0.070 Uiso 1 1 calc R U
C28 C 0.0306(4) 0.6918(7) 0.1230(3) 0.057(3) Uani 1 1 d . .
H28D H 0.0437 0.7257 0.1425 0.086 Uiso 1 1 calc R U
H28E H 0.0139 0.7342 0.1070 0.086 Uiso 1 1 calc R U
H28F H 0.0613 0.6604 0.1123 0.086 Uiso 1 1 calc R U
C29 C 0.1642(4) 0.4020(6) 0.1245(2) 0.033(2) Uani 1 1 d . .
H29A H 0.1898 0.3544 0.1324 0.039 Uiso 1 1 calc R U
H29B H 0.1378 0.4141 0.1427 0.039 Uiso 1 1 calc R U
C29A C 0.3295(3) 0.4352(6) -0.1288(2) 0.029(2) Uani 1 1 d . .
H29C H 0.3499 0.3818 -0.1203 0.035 Uiso 1 1 calc R U
H29D H 0.3362 0.4865 -0.1132 0.035 Uiso 1 1 calc R U
C30A C 0.3520(4) 0.4607(6) -0.1635(2) 0.039(3) Uani 1 1 d . .
H30A H 0.3906 0.4773 -0.1616 0.058 Uiso 1 1 calc R U
H30B H 0.3313 0.5125 -0.1725 0.058 Uiso 1 1 calc R U
H30C H 0.3483 0.4085 -0.1787 0.058 Uiso 1 1 calc R U
C30 C 0.1964(4) 0.4887(7) 0.1176(3) 0.057(3) Uani 1 1 d . .
H30D H 0.2133 0.5100 0.1385 0.086 Uiso 1 1 calc R U
H30E H 0.1717 0.5357 0.1090 0.086 Uiso 1 1 calc R U
H30F H 0.2249 0.4761 0.1010 0.086 Uiso 1 1 calc R U
C31A C 0.2702(4) 0.2495(6) -0.1533(2) 0.034(2) Uani 1 1 d . .
H31A H 0.2517 0.1961 -0.1432 0.040 Uiso 1 1 calc R U
H31B H 0.3091 0.2475 -0.1465 0.040 Uiso 1 1 calc R U
C31 C 0.2032(4) 0.2494(5) 0.0712(2) 0.029(2) Uani 1 1 d . .
H31C H 0.1959 0.1848 0.0655 0.034 Uiso 1 1 calc R U
H31D H 0.2204 0.2511 0.0936 0.034 Uiso 1 1 calc R U
C32A C 0.2666(4) 0.2422(6) -0.1916(2) 0.046(3) Uani 1 1 d . .
H32A H 0.2806 0.1827 -0.1988 0.069 Uiso 1 1 calc R U
H32B H 0.2886 0.2906 -0.2018 0.069 Uiso 1 1 calc R U
H32C H 0.2285 0.2487 -0.1986 0.069 Uiso 1 1 calc R U
C32 C 0.2432(4) 0.2901(6) 0.0451(2) 0.037(2) Uani 1 1 d . .
H32D H 0.2752 0.2504 0.0430 0.055 Uiso 1 1 calc R U
H32E H 0.2548 0.3507 0.0525 0.055 Uiso 1 1 calc R U
H32F H 0.2248 0.2949 0.0234 0.055 Uiso 1 1 calc R U
C33A C 0.0630(4) 0.1639(6) -0.1801(2) 0.032(2) Uani 1 1 d . .
H33A H 0.0956 0.1807 -0.1935 0.038 Uiso 1 1 calc R U
H33B H 0.0324 0.1534 -0.1959 0.038 Uiso 1 1 calc R U
C33 C 0.1189(4) 0.0962(6) -0.0377(2) 0.031(2) Uani 1 1 d . .
H33C H 0.1056 0.0364 -0.0458 0.037 Uiso 1 1 calc R U
H33D H 0.1387 0.0862 -0.0164 0.037 Uiso 1 1 calc R U
C34A C 0.0748(4) 0.0753(6) -0.1611(2) 0.049(3) Uani 1 1 d . .
H34A H 0.0916 0.0311 -0.1764 0.074 Uiso 1 1 calc R U
H34B H 0.0406 0.0503 -0.1524 0.074 Uiso 1 1 calc R U
H34C H 0.0998 0.0879 -0.1425 0.074 Uiso 1 1 calc R U
C34 C 0.1575(4) 0.1373(6) -0.0634(2) 0.040(3) Uani 1 1 d . .
H34D H 0.1883 0.0957 -0.0672 0.061 Uiso 1 1 calc R U
H34E H 0.1713 0.1958 -0.0551 0.061 Uiso 1 1 calc R U
H34F H 0.1379 0.1468 -0.0845 0.061 Uiso 1 1 calc R U
C35A C -0.0539(4) 0.2369(6) -0.1632(2) 0.039(3) Uani 1 1 d . .
H35A H -0.0801 0.2229 -0.1451 0.047 Uiso 1 1 calc R U
H35B H -0.0461 0.1795 -0.1754 0.047 Uiso 1 1 calc R U
C35 C 0.0112(4) 0.1016(6) -0.0781(2) 0.035(2) Uani 1 1 d . .
H35C H 0.0438 0.0640 -0.0830 0.042 Uiso 1 1 calc R U
H35D H 0.0020 0.1361 -0.0987 0.042 Uiso 1 1 calc R U
C36A C -0.0802(4) 0.3045(7) -0.1874(2) 0.042(3) Uani 1 1 d . .
H36A H -0.1134 0.2777 -0.1969 0.063 Uiso 1 1 calc R U
H36B H -0.0545 0.3187 -0.2055 0.063 Uiso 1 1 calc R U
H36C H -0.0895 0.3605 -0.1754 0.063 Uiso 1 1 calc R U
C36 C -0.0368(4) 0.0381(6) -0.0695(3) 0.048(3) Uani 1 1 d . .
H36D H -0.0460 0.0010 -0.0891 0.072 Uiso 1 1 calc R U
H36E H -0.0686 0.0746 -0.0631 0.072 Uiso 1 1 calc R U
H36F H -0.0264 -0.0018 -0.0509 0.072 Uiso 1 1 calc R U
C37A C -0.0859(3) 0.3499(5) -0.1004(2) 0.026(2) Uani 1 1 d . .
H37A H -0.1044 0.3365 -0.1219 0.031 Uiso 1 1 calc R U
H37B H -0.1102 0.3898 -0.0871 0.031 Uiso 1 1 calc R U
C37 C -0.0766(3) 0.2592(5) -0.08104(19) 0.024(2) Uani 1 1 d . .
H37C H -0.1109 0.2233 -0.0814 0.029 Uiso 1 1 calc R U
H37D H -0.0482 0.2233 -0.0927 0.029 Uiso 1 1 calc R U
C38 C 0.0809(4) 0.5281(6) -0.0129(2) 0.026(2) Uani 1 1 d . .
H38A H 0.0828 0.5730 -0.0317 0.031 Uiso 1 1 calc R U
C39 C 0.0944(4) 0.5766(6) 0.0194(2) 0.032(2) Uani 1 1 d . .
H39A H 0.0908 0.5334 0.0383 0.038 Uiso 1 1 calc R U
H39B H 0.0681 0.6268 0.0230 0.038 Uiso 1 1 calc R U
C40 C 0.1524(4) 0.6152(6) 0.0190(2) 0.040(3) Uani 1 1 d . .
H40A H 0.1559 0.6611 0.0010 0.049 Uiso 1 1 calc R U
H40B H 0.1603 0.6455 0.0407 0.049 Uiso 1 1 calc R U
C41 C 0.1929(4) 0.5380(7) 0.0132(2) 0.043(3) Uani 1 1 d . .
H41A H 0.1914 0.4949 0.0322 0.051 Uiso 1 1 calc R U
H41B H 0.2304 0.5630 0.0119 0.051 Uiso 1 1 calc R U
C42 C 0.1795(4) 0.4871(6) -0.0195(2) 0.037(2) Uani 1 1 d . .
H42A H 0.1848 0.5287 -0.0388 0.044 Uiso 1 1 calc R U
H42B H 0.2049 0.4351 -0.0222 0.044 Uiso 1 1 calc R U
C43 C 0.1215(3) 0.4525(6) -0.0196(2) 0.024(2) Uani 1 1 d . .
H43A H 0.1179 0.4062 -0.0014 0.029 Uiso 1 1 calc R U
Mg2 Mg 0.09443(11) 0.13203(19) 0.12767(7) 0.0260(7) Uani 1 1 d . .
Mg2A Mg -0.01061(12) 0.03771(19) 0.25069(7) 0.0280(7) Uani 1 1 d . .
N101 N 0.0735(3) 0.2413(4) 0.15806(16) 0.0234(17) Uani 1 1 d . .
N102 N 0.0279(3) 0.1605(4) 0.09672(16) 0.0218(17) Uani 1 1 d . .
N103 N 0.1242(3) 0.0504(4) 0.08904(16) 0.0252(17) Uani 1 1 d . .
N104 N 0.1716(3) 0.1358(4) 0.14830(16) 0.0219(16) Uani 1 1 d . .
N105 N 0.0661(3) -0.0230(5) 0.24821(17) 0.0237(18) Uani 1 1 d . .
N106 N -0.0475(3) -0.0888(5) 0.24328(17) 0.0271(18) Uani 1 1 d . .
N107 N -0.0856(3) 0.0806(5) 0.26998(17) 0.0257(18) Uani 1 1 d . .
N108 N 0.0282(3) 0.1428(4) 0.27652(16) 0.0255(17) Uani 1 1 d . .
N109 N 0.0703(3) 0.0210(4) 0.16213(17) 0.0265(17) Uani 1 1 d . .
H10C H 0.0926 -0.0269 0.1575 0.032 Uiso 1 1 calc R U
H10D H 0.0791 0.0402 0.1831 0.032 Uiso 1 1 calc R U
N110 N -0.0151(3) 0.1071(5) 0.20254(16) 0.0310(18) Uani 1 1 d . .
H11A H -0.0413 0.1507 0.2048 0.037 Uiso 1 1 calc R U
H11B H 0.0172 0.1370 0.2000 0.037 Uiso 1 1 calc R U
C101 C 0.1007(3) 0.2704(5) 0.1865(2) 0.022(2) Uani 1 1 d . .
C102 C 0.0680(4) 0.3429(6) 0.2024(2) 0.025(2) Uani 1 1 d . .
C103 C 0.0223(4) 0.3527(6) 0.1835(2) 0.027(2) Uani 1 1 d . .
C104 C 0.0261(4) 0.2897(6) 0.1564(2) 0.025(2) Uani 1 1 d . .
C105 C -0.0131(3) 0.2791(5) 0.1311(2) 0.025(2) Uani 1 1 d . .
H10E H -0.0442 0.3176 0.1331 0.030 Uiso 1 1 calc R U
C106 C -0.0134(3) 0.2208(5) 0.1037(2) 0.021(2) Uani 1 1 d . .
C107 C -0.0572(3) 0.2121(5) 0.0787(2) 0.025(2) Uani 1 1 d . .
C108 C -0.0412(3) 0.1480(6) 0.0570(2) 0.025(2) Uani 1 1 d . .
C109 C 0.0123(4) 0.1168(5) 0.0682(2) 0.025(2) Uani 1 1 d . .
C110 C 0.0436(3) 0.0490(6) 0.0527(2) 0.026(2) Uani 1 1 d . .
H11C H 0.0285 0.0225 0.0330 0.031 Uiso 1 1 calc R U
C111 C 0.0947(4) 0.0160(6) 0.0628(2) 0.028(2) Uani 1 1 d . .
C112 C 0.1246(4) -0.0573(6) 0.0470(2) 0.027(2) Uani 1 1 d . .
C113 C 0.1728(4) -0.0659(6) 0.0636(2) 0.028(2) Uani 1 1 d . .
C114 C 0.1723(4) 0.0031(6) 0.0896(2) 0.027(2) Uani 1 1 d . .
C115 C 0.2149(4) 0.0232(5) 0.1114(2) 0.027(2) Uani 1 1 d . .
H11D H 0.2473 -0.0116 0.1085 0.032 Uiso 1 1 calc R U
C116 C 0.2163(3) 0.0884(6) 0.1371(2) 0.023(2) Uani 1 1 d . .
C117 C 0.2638(3) 0.1120(5) 0.1562(2) 0.022(2) Uani 1 1 d . .
C118 C 0.2476(3) 0.1734(6) 0.1806(2) 0.027(2) Uani 1 1 d . .
C119 C 0.1881(4) 0.1852(5) 0.1758(2) 0.024(2) Uani 1 1 d . .
C120 C 0.1530(3) 0.2373(5) 0.1965(2) 0.022(2) Uani 1 1 d . .
C121 C 0.0818(4) 0.4078(6) 0.2309(2) 0.032(2) Uani 1 1 d . .
H12A H 0.0909 0.3716 0.2511 0.038 Uiso 1 1 calc R U
H12B H 0.0491 0.4448 0.2362 0.038 Uiso 1 1 calc R U
C122 C 0.1295(4) 0.4719(6) 0.2232(2) 0.044(3) Uani 1 1 d . .
H12C H 0.1361 0.5117 0.2425 0.065 Uiso 1 1 calc R U
H12D H 0.1206 0.5091 0.2036 0.065 Uiso 1 1 calc R U
H12E H 0.1624 0.4360 0.2186 0.065 Uiso 1 1 calc R U
C123 C -0.0258(4) 0.4130(6) 0.1907(2) 0.030(2) Uani 1 1 d . .
H12F H -0.0454 0.4261 0.1695 0.036 Uiso 1 1 calc R U
H12G H -0.0127 0.4716 0.2000 0.036 Uiso 1 1 calc R U
C124 C -0.0650(4) 0.3688(6) 0.2154(2) 0.039(3) Uani 1 1 d . .
H12H H -0.0943 0.4116 0.2210 0.058 Uiso 1 1 calc R U
H12I H -0.0451 0.3523 0.2359 0.058 Uiso 1 1 calc R U
H12J H -0.0807 0.3138 0.2054 0.058 Uiso 1 1 calc R U
C125 C -0.1102(4) 0.2621(6) 0.0810(2) 0.028(2) Uani 1 1 d . .
H12K H -0.1277 0.2632 0.0587 0.033 Uiso 1 1 calc R U
H12L H -0.1030 0.3259 0.0877 0.033 Uiso 1 1 calc R U
C126 C -0.1493(4) 0.2190(6) 0.1061(2) 0.035(2) Uani 1 1 d . .
H12M H -0.1825 0.2561 0.1077 0.053 Uiso 1 1 calc R U
H12N H -0.1317 0.2155 0.1281 0.053 Uiso 1 1 calc R U
H12O H -0.1590 0.1575 0.0986 0.053 Uiso 1 1 calc R U
C127 C -0.0707(3) 0.1119(6) 0.0267(2) 0.030(2) Uani 1 1 d . .
H12P H -0.0436 0.0986 0.0089 0.036 Uiso 1 1 calc R U
H12Q H -0.0957 0.1596 0.0181 0.036 Uiso 1 1 calc R U
C128 C -0.1035(4) 0.0259(6) 0.0339(2) 0.049(3) Uani 1 1 d . .
H12R H -0.1220 0.0058 0.0135 0.073 Uiso 1 1 calc R U
H12S H -0.1308 0.0388 0.0513 0.073 Uiso 1 1 calc R U
H12T H -0.0789 -0.0222 0.0418 0.073 Uiso 1 1 calc R U
C129 C 0.1023(4) -0.1152(6) 0.0189(2) 0.038(2) Uani 1 1 d . .
H12U H 0.1325 -0.1503 0.0087 0.046 Uiso 1 1 calc R U
H12V H 0.0867 -0.0751 0.0014 0.046 Uiso 1 1 calc R U
C130 C 0.0583(4) -0.1809(6) 0.0311(3) 0.049(3) Uani 1 1 d . .
H13C H 0.0440 -0.2157 0.0121 0.074 Uiso 1 1 calc R U
H13D H 0.0285 -0.1464 0.0415 0.074 Uiso 1 1 calc R U
H13E H 0.0740 -0.2229 0.0476 0.074 Uiso 1 1 calc R U
C131 C 0.2165(4) -0.1377(6) 0.0597(2) 0.031(2) Uani 1 1 d . .
H13F H 0.2528 -0.1080 0.0601 0.037 Uiso 1 1 calc R U
H13G H 0.2122 -0.1677 0.0377 0.037 Uiso 1 1 calc R U
C132 C 0.2143(4) -0.2098(6) 0.0873(2) 0.046(3) Uani 1 1 d . .
H13H H 0.2411 -0.2577 0.0825 0.069 Uiso 1 1 calc R U
H13I H 0.1776 -0.2365 0.0881 0.069 Uiso 1 1 calc R U
H13J H 0.2227 -0.1816 0.1089 0.069 Uiso 1 1 calc R U
C133 C 0.3205(4) 0.0742(5) 0.1501(2) 0.029(2) Uani 1 1 d . .
H13K H 0.3479 0.1193 0.1577 0.035 Uiso 1 1 calc R U
H13L H 0.3258 0.0648 0.1258 0.035 Uiso 1 1 calc R U
C134 C 0.3303(4) -0.0159(6) 0.1683(2) 0.040(3) Uani 1 1 d . .
H13M H 0.3673 -0.0377 0.1635 0.061 Uiso 1 1 calc R U
H13N H 0.3036 -0.0611 0.1607 0.061 Uiso 1 1 calc R U
H13O H 0.3262 -0.0066 0.1925 0.061 Uiso 1 1 calc R U
C135 C 0.2860(4) 0.2237(6) 0.2027(2) 0.037(2) Uani 1 1 d . .
H13P H 0.3229 0.1966 0.2005 0.044 Uiso 1 1 calc R U
H13Q H 0.2741 0.2165 0.2262 0.044 Uiso 1 1 calc R U
C136 C 0.2892(4) 0.3249(6) 0.1943(2) 0.046(3) Uani 1 1 d . .
H13R H 0.3132 0.3554 0.2104 0.070 Uiso 1 1 calc R U
H13S H 0.2526 0.3516 0.1955 0.070 Uiso 1 1 calc R U
H13T H 0.3038 0.3326 0.1717 0.070 Uiso 1 1 calc R U
C137 C 0.1699(3) 0.2508(5) 0.2328(2) 0.024(2) Uani 1 1 d . .
H13A H 0.1421 0.2887 0.2442 0.029 Uiso 1 1 calc R U
H13B H 0.2049 0.2844 0.2334 0.029 Uiso 1 1 calc R U
C138 C 0.0142(3) -0.0162(6) 0.1641(2) 0.028(2) Uani 1 1 d . .
H13U H 0.0119 -0.0603 0.1832 0.034 Uiso 1 1 calc R U
C139 C 0.0011(4) -0.0654(6) 0.1314(2) 0.031(2) Uani 1 1 d . .
H13V H 0.0062 -0.0228 0.1124 0.037 Uiso 1 1 calc R U
H13W H 0.0268 -0.1168 0.1284 0.037 Uiso 1 1 calc R U
C140 C -0.0569(4) -0.1012(6) 0.1309(3) 0.044(3) Uani 1 1 d . .
H14A H -0.0616 -0.1470 0.1489 0.052 Uiso 1 1 calc R U
H14B H -0.0643 -0.1313 0.1092 0.052 Uiso 1 1 calc R U
C141 C -0.0975(4) -0.0233(7) 0.1362(2) 0.044(3) Uani 1 1 d . .
H14C H -0.0954 0.0196 0.1171 0.053 Uiso 1 1 calc R U
H14D H -0.1352 -0.0480 0.1371 0.053 Uiso 1 1 calc R U
C142 C -0.0848(4) 0.0268(7) 0.1685(2) 0.037(2) Uani 1 1 d . .
H14E H -0.0913 -0.0146 0.1877 0.044 Uiso 1 1 calc R U
H14F H -0.1099 0.0792 0.1708 0.044 Uiso 1 1 calc R U
C143 C -0.0260(4) 0.0609(6) 0.1699(2) 0.032(2) Uani 1 1 d . .
H14G H -0.0210 0.1066 0.1516 0.039 Uiso 1 1 calc R U
C201 C 0.1168(3) 0.0216(6) 0.2476(2) 0.024(2) Uani 1 1 d . .
C202 C 0.1585(4) -0.0446(6) 0.2365(2) 0.026(2) Uani 1 1 d . .
C203 C 0.1325(4) -0.1254(6) 0.2328(2) 0.030(2) Uani 1 1 d . .
C204 C 0.0754(4) -0.1112(6) 0.23902(19) 0.025(2) Uani 1 1 d . .
C205 C 0.0347(4) -0.1784(6) 0.2342(2) 0.026(2) Uani 1 1 d . .
H20A H 0.0475 -0.2376 0.2288 0.031 Uiso 1 1 calc R U
C206 C -0.0216(4) -0.1687(5) 0.2364(2) 0.022(2) Uani 1 1 d . .
C207 C -0.0612(4) -0.2393(6) 0.2300(2) 0.028(2) Uani 1 1 d . .
C208 C -0.1114(4) -0.2009(6) 0.2325(2) 0.027(2) Uani 1 1 d . .
C209 C -0.1028(4) -0.1071(6) 0.2417(2) 0.025(2) Uani 1 1 d . .
C210 C -0.1435(4) -0.0441(6) 0.2514(2) 0.030(2) Uani 1 1 d . .
H21E H -0.1803 -0.0615 0.2472 0.036 Uiso 1 1 calc R U
C211 C -0.1357(4) 0.0402(6) 0.2662(2) 0.028(2) Uani 1 1 d . .
C212 C -0.1777(4) 0.0933(6) 0.2828(2) 0.031(2) Uani 1 1 d . .
C213 C -0.1519(4) 0.1651(6) 0.2979(2) 0.031(2) Uani 1 1 d . .
C214 C -0.0946(4) 0.1560(6) 0.2893(2) 0.026(2) Uani 1 1 d . .
C215 C -0.0539(4) 0.2126(6) 0.3014(2) 0.035(2) Uani 1 1 d . .
H21F H -0.0659 0.2623 0.3147 0.042 Uiso 1 1 calc R U
C216 C 0.0031(4) 0.2063(6) 0.2965(2) 0.026(2) Uani 1 1 d . .
C217 C 0.0425(4) 0.2660(6) 0.3107(2) 0.029(2) Uani 1 1 d . .
C218 C 0.0919(4) 0.2409(6) 0.2993(2) 0.030(2) Uani 1 1 d . .
C219 C 0.0835(4) 0.1615(6) 0.2774(2) 0.027(2) Uani 1 1 d . .
C220 C 0.1231(4) 0.1117(6) 0.2588(2) 0.025(2) Uani 1 1 d . .
C221 C 0.2192(4) -0.0347(6) 0.2306(2) 0.033(2) Uani 1 1 d . .
H22G H 0.2253 0.0198 0.2165 0.040 Uiso 1 1 calc R U
H22H H 0.2320 -0.0883 0.2178 0.040 Uiso 1 1 calc R U
C222 C 0.2543(4) -0.0260(7) 0.2621(2) 0.046(3) Uani 1 1 d . .
H22I H 0.2924 -0.0158 0.2557 0.069 Uiso 1 1 calc R U
H22J H 0.2516 -0.0822 0.2753 0.069 Uiso 1 1 calc R U
H22K H 0.2413 0.0254 0.2756 0.069 Uiso 1 1 calc R U
C223 C 0.1566(4) -0.2144(6) 0.2209(2) 0.032(2) Uani 1 1 d . .
H22L H 0.1950 -0.2184 0.2286 0.038 Uiso 1 1 calc R U
H22M H 0.1362 -0.2653 0.2313 0.038 Uiso 1 1 calc R U
C224 C 0.1552(4) -0.2252(7) 0.1834(3) 0.054(3) Uani 1 1 d . .
H22N H 0.1729 -0.2826 0.1772 0.081 Uiso 1 1 calc R U
H22O H 0.1747 -0.1743 0.1730 0.081 Uiso 1 1 calc R U
H22P H 0.1172 -0.2258 0.1758 0.081 Uiso 1 1 calc R U
C225 C -0.0496(4) -0.3383(6) 0.2252(2) 0.033(2) Uani 1 1 d . .
H22Q H -0.0120 -0.3456 0.2165 0.040 Uiso 1 1 calc R U
H22R H -0.0751 -0.3631 0.2082 0.040 Uiso 1 1 calc R U
C226 C -0.0555(4) -0.3934(6) 0.2579(2) 0.044(3) Uani 1 1 d . .
H22S H -0.0467 -0.4574 0.2536 0.066 Uiso 1 1 calc R U
H22T H -0.0932 -0.3888 0.2661 0.066 Uiso 1 1 calc R U
H22U H -0.0305 -0.3690 0.2748 0.066 Uiso 1 1 calc R U
C227 C -0.1663(4) -0.2432(6) 0.2248(2) 0.033(2) Uani 1 1 d . .
H22V H -0.1934 -0.2210 0.2413 0.040 Uiso 1 1 calc R U
H22W H -0.1635 -0.3101 0.2273 0.040 Uiso 1 1 calc R U
C228 C -0.1864(4) -0.2213(8) 0.1897(2) 0.052(3) Uani 1 1 d . .
H22X H -0.2210 -0.2530 0.1856 0.078 Uiso 1 1 calc R U
H22Y H -0.1592 -0.2412 0.1733 0.078 Uiso 1 1 calc R U
H22Z H -0.1921 -0.1554 0.1876 0.078 Uiso 1 1 calc R U
C229 C -0.2370(4) 0.0679(6) 0.2851(3) 0.040(3) Uani 1 1 d . .
H23G H -0.2473 0.0320 0.2651 0.048 Uiso 1 1 calc R U
H23H H -0.2594 0.1240 0.2853 0.048 Uiso 1 1 calc R U
C230 C -0.2493(4) 0.0124(7) 0.3165(3) 0.059(3) Uani 1 1 d . .
H23I H -0.2871 -0.0093 0.3157 0.089 Uiso 1 1 calc R U
H23J H -0.2441 0.0506 0.3363 0.089 Uiso 1 1 calc R U
H23K H -0.2244 -0.0400 0.3176 0.089 Uiso 1 1 calc R U
C231 C -0.1761(4) 0.2379(6) 0.3195(2) 0.040(3) Uani 1 1 d . .
H23L H -0.1544 0.2427 0.3403 0.048 Uiso 1 1 calc R U
H23M H -0.2137 0.2199 0.3257 0.048 Uiso 1 1 calc R U
C232 C -0.1780(4) 0.3308(6) 0.3027(2) 0.050(3) Uani 1 1 d . .
H23N H -0.1957 0.3746 0.3178 0.074 Uiso 1 1 calc R U
H23O H -0.1988 0.3266 0.2818 0.074 Uiso 1 1 calc R U
H23P H -0.1407 0.3512 0.2979 0.074 Uiso 1 1 calc R U
C233 C 0.0285(4) 0.3445(6) 0.3340(2) 0.038(3) Uani 1 1 d . .
H23Q H -0.0032 0.3265 0.3479 0.046 Uiso 1 1 calc R U
H23R H 0.0598 0.3549 0.3493 0.046 Uiso 1 1 calc R U
C234 C 0.0151(5) 0.4330(6) 0.3166(2) 0.053(3) Uani 1 1 d . .
H23S H 0.0034 0.4781 0.3332 0.079 Uiso 1 1 calc R U
H23T H -0.0143 0.4229 0.3004 0.079 Uiso 1 1 calc R U
H23U H 0.0476 0.4555 0.3049 0.079 Uiso 1 1 calc R U
C235 C 0.1443(4) 0.2813(6) 0.3127(2) 0.032(2) Uani 1 1 d . .
H23V H 0.1711 0.2863 0.2942 0.039 Uiso 1 1 calc R U
H23W H 0.1369 0.3436 0.3211 0.039 Uiso 1 1 calc R U
C236 C 0.1689(4) 0.2253(7) 0.3406(2) 0.050(3) Uani 1 1 d . .
H23X H 0.1995 0.2586 0.3506 0.075 Uiso 1 1 calc R U
H23Y H 0.1820 0.1672 0.3315 0.075 Uiso 1 1 calc R U
H23Z H 0.1411 0.2136 0.3577 0.075 Uiso 1 1 calc R U
C237 C 0.1765(3) 0.1606(5) 0.2522(2) 0.027(2) Uani 1 1 d . .
H23E H 0.2009 0.1198 0.2393 0.032 Uiso 1 1 calc R U
H23F H 0.1945 0.1736 0.2739 0.032 Uiso 1 1 calc R U

loop_
_atom_site_aniso_label
_atom_site_aniso_U_11
_atom_site_aniso_U_22
_atom_site_aniso_U_33
_atom_site_aniso_U_23
_atom_site_aniso_U_13
_atom_site_aniso_U_12
Mg1 0.0212(17) 0.0268(16) 0.0241(15) -0.0038(13) -0.0017(13) -0.0008(13)
Mg1A 0.0242(17) 0.0278(16) 0.0271(16) -0.0031(13) 0.0002(14) -0.0001(13)
N1 0.018(4) 0.031(4) 0.026(4) 0.000(3) 0.000(3) 0.002(3)
N1A 0.018(4) 0.031(4) 0.022(4) 0.000(3) -0.005(3) -0.004(3)
N2 0.029(5) 0.023(4) 0.017(4) -0.001(3) -0.007(3) 0.001(3)
N2A 0.022(4) 0.030(4) 0.025(4) 0.001(3) 0.003(3) -0.004(3)
N3A 0.026(5) 0.028(4) 0.034(4) 0.000(3) -0.002(4) 0.000(4)
N3 0.028(5) 0.023(4) 0.022(4) -0.004(3) 0.001(3) 0.001(3)
N4A 0.022(5) 0.024(4) 0.025(4) -0.003(3) 0.004(3) 0.002(3)
N4 0.025(4) 0.026(4) 0.017(4) -0.004(3) 0.000(3) 0.003(3)
N5 0.026(5) 0.031(4) 0.026(4) -0.002(3) 0.002(4) 0.001(4)
N5A 0.030(5) 0.037(5) 0.028(4) -0.005(3) 0.005(4) 0.004(4)
C1A 0.021(5) 0.026(5) 0.016(4) 0.000(4) -0.001(4) -0.003(4)
C1 0.024(5) 0.027(5) 0.013(4) 0.002(4) -0.004(4) -0.005(4)
C2A 0.017(5) 0.027(5) 0.026(5) 0.007(4) -0.002(4) 0.003(4)
C2 0.010(5) 0.028(5) 0.028(5) -0.001(4) 0.001(4) -0.001(4)
C3A 0.021(5) 0.032(5) 0.028(5) 0.003(4) -0.001(4) 0.000(4)
C3 0.015(5) 0.033(5) 0.023(5) 0.009(4) 0.005(4) 0.000(4)
C4A 0.029(6) 0.019(5) 0.018(5) -0.001(4) -0.005(4) -0.001(4)
C4 0.018(5) 0.026(5) 0.030(5) 0.003(4) 0.000(4) 0.003(4)
C5A 0.034(6) 0.019(5) 0.019(5) 0.002(4) -0.002(4) 0.006(4)
C5 0.024(5) 0.031(5) 0.030(5) -0.001(4) 0.001(4) 0.001(4)
C6 0.025(6) 0.023(5) 0.026(5) 0.005(4) 0.003(4) 0.007(4)
C6A 0.033(6) 0.026(5) 0.017(5) 0.003(4) -0.004(4) 0.001(4)
C7 0.035(6) 0.023(5) 0.027(5) 0.000(4) 0.003(5) 0.002(4)
C7A 0.030(5) 0.027(5) 0.014(4) -0.002(4) 0.001(4) -0.001(4)
C8A 0.036(6) 0.024(5) 0.026(5) 0.004(4) 0.007(4) -0.001(4)
C8 0.029(6) 0.028(5) 0.019(5) -0.001(4) -0.002(4) 0.004(4)
C9 0.023(5) 0.018(4) 0.025(5) 0.003(4) 0.001(4) -0.002(4)
C9A 0.029(5) 0.025(5) 0.016(4) 0.005(4) 0.002(4) 0.001(4)
C10 0.030(6) 0.030(5) 0.017(5) 0.000(4) -0.002(4) -0.004(4)
C10A 0.023(5) 0.039(6) 0.026(5) -0.003(4) 0.001(4) -0.001(4)
C11 0.023(5) 0.029(5) 0.019(5) 0.001(4) -0.003(4) -0.002(4)
C11A 0.023(5) 0.035(5) 0.019(4) -0.003(4) 0.006(4) 0.001(4)
C12A 0.031(6) 0.029(5) 0.022(5) 0.002(4) 0.003(4) 0.001(4)
C12 0.031(6) 0.034(5) 0.027(5) 0.009(4) -0.003(4) -0.008(5)
C13A 0.029(6) 0.036(6) 0.028(5) 0.001(4) 0.003(4) 0.009(5)
C13 0.035(6) 0.025(5) 0.024(5) 0.003(4) 0.002(4) -0.005(4)
C14 0.028(6) 0.018(5) 0.023(5) 0.008(4) -0.002(4) -0.004(4)
C14A 0.027(6) 0.027(5) 0.028(5) -0.003(4) 0.000(4) -0.003(4)
C15 0.023(5) 0.030(5) 0.021(5) 0.000(4) 0.001(4) 0.004(4)
C15A 0.033(6) 0.031(5) 0.027(5) -0.004(4) 0.005(4) 0.005(5)
C16A 0.029(6) 0.032(5) 0.015(4) -0.002(4) 0.001(4) -0.004(4)
C16 0.022(5) 0.026(5) 0.020(5) 0.006(4) 0.002(4) 0.001(4)
C17 0.031(6) 0.018(5) 0.021(5) 0.001(4) 0.002(4) 0.002(4)
C17A 0.030(6) 0.032(5) 0.019(5) -0.001(4) 0.000(4) -0.003(5)
C18 0.030(6) 0.024(5) 0.022(5) -0.002(4) 0.006(4) 0.004(4)
C18A 0.036(6) 0.029(5) 0.016(5) -0.004(4) 0.000(4) -0.010(5)
C19 0.022(5) 0.017(4) 0.020(5) 0.002(4) -0.001(4) 0.000(4)
C19A 0.018(5) 0.035(5) 0.020(5) 0.003(4) -0.001(4) -0.008(4)
C20A 0.021(5) 0.039(6) 0.017(5) 0.003(4) -0.008(4) 0.001(4)
C20 0.025(5) 0.021(5) 0.022(5) 0.000(4) 0.004(4) -0.005(4)
C21 0.028(6) 0.044(6) 0.031(5) -0.009(4) -0.002(5) -0.001(5)
C21A 0.027(6) 0.033(5) 0.033(5) -0.001(4) 0.000(5) 0.003(4)
C22A 0.023(6) 0.035(6) 0.047(7) 0.010(5) -0.002(5) -0.001(4)
C22 0.040(7) 0.053(7) 0.042(6) -0.012(5) 0.013(5) -0.018(5)
C23 0.029(6) 0.032(5) 0.027(5) -0.002(4) -0.005(4) -0.004(4)
C23A 0.028(6) 0.033(6) 0.055(7) -0.011(5) 0.000(5) -0.002(5)
C24 0.026(6) 0.035(6) 0.038(6) -0.001(4) 0.004(5) 0.004(4)
C24A 0.039(7) 0.072(8) 0.053(7) -0.029(6) -0.007(6) 0.008(6)
C25A 0.028(6) 0.027(5) 0.035(5) -0.005(4) 0.006(4) -0.007(4)
C25 0.035(6) 0.038(6) 0.025(5) -0.003(4) -0.003(4) -0.001(5)
C26 0.041(7) 0.040(6) 0.047(6) -0.006(5) 0.001(5) 0.006(5)
C26A 0.089(9) 0.025(5) 0.047(6) -0.002(5) 0.007(6) 0.005(5)
C27 0.038(6) 0.030(5) 0.027(5) -0.004(4) -0.006(5) 0.006(5)
C27A 0.021(6) 0.039(6) 0.032(5) -0.002(4) 0.001(4) -0.013(4)
C28A 0.045(7) 0.055(7) 0.039(6) -0.011(5) -0.006(5) -0.018(5)
C28 0.060(8) 0.047(7) 0.064(8) -0.008(6) -0.013(6) -0.012(6)
C29 0.031(6) 0.039(6) 0.027(5) -0.003(4) -0.010(4) -0.006(5)
C29A 0.024(5) 0.033(5) 0.031(5) -0.007(4) 0.000(4) 0.006(4)
C30A 0.027(6) 0.036(6) 0.054(6) 0.003(5) 0.008(5) -0.007(5)
C30 0.064(8) 0.059(8) 0.049(7) -0.009(6) -0.010(6) -0.026(6)
C31A 0.024(5) 0.038(6) 0.039(6) -0.003(5) 0.001(5) 0.002(4)
C31 0.021(5) 0.039(5) 0.026(5) 0.006(4) -0.004(4) 0.001(5)
C32A 0.048(7) 0.046(6) 0.043(6) 0.001(5) 0.008(5) 0.005(5)
C32 0.030(6) 0.041(6) 0.039(6) 0.004(5) 0.000(5) 0.007(5)
C33A 0.034(6) 0.032(5) 0.028(5) 0.001(4) 0.005(5) -0.006(4)
C33 0.031(6) 0.035(5) 0.027(5) 0.002(4) -0.007(4) 0.004(5)
C34A 0.073(8) 0.033(6) 0.041(6) -0.010(5) 0.009(6) 0.005(6)
C34 0.031(6) 0.042(6) 0.049(6) -0.005(5) 0.008(5) 0.004(5)
C35A 0.035(6) 0.046(6) 0.037(6) -0.007(5) 0.004(5) -0.005(5)
C35 0.039(6) 0.035(6) 0.030(5) -0.002(4) -0.008(5) 0.007(5)
C36A 0.030(6) 0.069(7) 0.026(5) 0.005(5) 0.001(5) -0.009(5)
C36 0.051(7) 0.034(6) 0.058(7) -0.011(5) -0.011(6) 0.001(5)
C37A 0.023(5) 0.031(5) 0.023(5) -0.004(4) -0.006(4) -0.002(4)
C37 0.019(5) 0.028(5) 0.025(5) -0.006(4) -0.001(4) 0.002(4)
C38 0.029(5) 0.029(5) 0.019(5) 0.004(4) -0.002(4) 0.000(4)
C39 0.040(6) 0.025(5) 0.030(5) 0.004(4) 0.004(5) 0.004(4)
C40 0.051(7) 0.039(6) 0.032(5) 0.000(5) -0.011(5) -0.010(5)
C41 0.040(7) 0.060(7) 0.029(5) 0.007(5) -0.003(5) 0.001(6)
C42 0.031(6) 0.046(6) 0.034(6) 0.005(5) -0.002(5) 0.007(5)
C43 0.020(5) 0.028(5) 0.026(5) 0.007(4) 0.000(4) 0.004(4)
Mg2 0.0213(17) 0.0330(17) 0.0237(16) -0.0011(13) 0.0010(14) 0.0009(14)
Mg2A 0.0261(18) 0.0318(17) 0.0260(16) -0.0013(14) -0.0004(14) 0.0013(14)
N101 0.027(5) 0.023(4) 0.020(4) -0.001(3) -0.003(3) -0.002(3)
N102 0.024(4) 0.022(4) 0.019(4) 0.005(3) 0.000(3) 0.001(3)
N103 0.020(4) 0.031(4) 0.025(4) -0.004(3) 0.002(3) 0.002(3)
N104 0.017(4) 0.031(4) 0.018(4) 0.000(3) 0.000(3) 0.004(3)
N105 0.030(5) 0.019(4) 0.021(4) -0.005(3) 0.005(4) 0.000(3)
N106 0.022(5) 0.033(5) 0.026(4) 0.000(3) 0.001(3) 0.002(4)
N107 0.026(5) 0.025(4) 0.025(4) 0.001(3) 0.001(4) 0.004(4)
N108 0.028(5) 0.029(4) 0.020(4) -0.004(3) 0.000(3) -0.002(4)
N109 0.020(4) 0.030(4) 0.029(4) -0.001(3) 0.002(3) 0.004(3)
N110 0.034(5) 0.032(4) 0.027(4) 0.000(3) 0.002(4) 0.001(4)
C101 0.019(5) 0.023(5) 0.024(5) 0.008(4) 0.002(4) 0.004(4)
C102 0.025(5) 0.030(5) 0.020(5) 0.006(4) -0.002(4) -0.007(4)
C103 0.028(6) 0.024(5) 0.028(5) 0.004(4) 0.006(4) 0.001(4)
C104 0.020(5) 0.029(5) 0.026(5) 0.004(4) -0.003(4) -0.004(4)
C105 0.025(5) 0.023(5) 0.027(5) 0.005(4) 0.002(4) 0.002(4)
C106 0.020(5) 0.019(5) 0.024(5) 0.006(4) 0.008(4) -0.004(4)
C107 0.023(5) 0.025(5) 0.028(5) 0.006(4) -0.005(4) 0.000(4)
C108 0.023(5) 0.030(5) 0.022(5) 0.005(4) -0.004(4) -0.006(4)
C109 0.031(6) 0.025(5) 0.018(5) 0.000(4) 0.003(4) 0.000(4)
C110 0.024(5) 0.030(5) 0.022(5) 0.004(4) -0.003(4) -0.008(4)
C111 0.034(6) 0.026(5) 0.024(5) -0.001(4) -0.001(4) -0.008(4)
C112 0.033(6) 0.029(5) 0.020(5) -0.004(4) 0.001(4) 0.000(4)
C113 0.025(6) 0.033(5) 0.025(5) -0.003(4) 0.000(4) 0.001(4)
C114 0.034(6) 0.026(5) 0.023(5) -0.006(4) -0.002(4) -0.007(4)
C115 0.032(6) 0.024(5) 0.025(5) 0.003(4) -0.002(4) 0.006(4)
C116 0.017(5) 0.028(5) 0.023(5) 0.003(4) 0.003(4) -0.003(4)
C117 0.021(5) 0.022(5) 0.021(5) -0.003(4) 0.001(4) -0.002(4)
C118 0.020(5) 0.038(6) 0.022(5) 0.003(4) -0.003(4) -0.002(4)
C119 0.030(6) 0.019(5) 0.023(5) 0.008(4) -0.001(4) -0.001(4)
C120 0.026(5) 0.022(5) 0.019(4) -0.001(4) 0.002(4) -0.003(4)
C121 0.033(6) 0.036(5) 0.027(5) -0.005(4) 0.000(5) 0.006(5)
C122 0.051(7) 0.038(6) 0.042(6) -0.006(5) -0.012(5) -0.007(5)
C123 0.028(6) 0.031(5) 0.032(5) -0.005(4) -0.007(5) 0.005(4)
C124 0.026(6) 0.043(6) 0.047(6) -0.003(5) 0.007(5) 0.005(5)
C125 0.029(5) 0.035(5) 0.019(5) 0.001(4) -0.001(4) 0.000(4)
C126 0.029(6) 0.042(6) 0.035(6) -0.002(5) 0.003(5) 0.001(5)
C127 0.027(5) 0.034(5) 0.030(5) -0.002(4) -0.003(4) 0.002(4)
C128 0.048(7) 0.048(7) 0.050(7) -0.005(5) -0.017(6) -0.017(6)
C129 0.040(6) 0.035(6) 0.040(6) -0.010(5) -0.005(5) 0.004(5)
C130 0.049(7) 0.035(6) 0.063(8) -0.016(5) -0.018(6) -0.006(5)
C131 0.032(6) 0.033(5) 0.027(5) -0.010(4) -0.003(4) 0.001(5)
C132 0.055(8) 0.037(6) 0.046(7) -0.011(5) 0.001(6) 0.001(5)
C133 0.028(6) 0.024(5) 0.035(5) 0.000(4) 0.000(4) 0.001(4)
C134 0.033(6) 0.044(6) 0.044(6) -0.007(5) -0.004(5) 0.012(5)
C135 0.019(5) 0.051(7) 0.041(6) -0.004(5) -0.001(5) 0.002(5)
C136 0.041(7) 0.054(7) 0.044(7) -0.015(5) 0.010(5) -0.024(6)
C137 0.019(5) 0.027(5) 0.027(5) 0.003(4) 0.003(4) -0.003(4)
C138 0.025(6) 0.035(5) 0.024(5) -0.002(4) 0.000(4) 0.001(4)
C139 0.040(6) 0.027(5) 0.025(5) 0.002(4) -0.004(5) 0.001(4)
C140 0.050(7) 0.035(6) 0.046(6) -0.002(5) -0.001(6) -0.010(5)
C141 0.030(6) 0.068(7) 0.035(6) 0.003(5) -0.013(5) -0.014(6)
C142 0.023(6) 0.054(7) 0.033(6) 0.008(5) 0.002(5) -0.002(5)
C143 0.040(6) 0.029(5) 0.027(5) 0.002(4) 0.005(5) -0.005(5)
C201 0.025(5) 0.026(5) 0.021(5) 0.003(4) 0.000(4) -0.001(4)
C202 0.030(6) 0.027(5) 0.022(5) 0.004(4) -0.003(4) 0.000(4)
C203 0.035(6) 0.026(5) 0.029(5) -0.003(4) -0.003(4) 0.007(5)
C204 0.026(6) 0.033(5) 0.017(5) 0.003(4) 0.001(4) -0.008(4)
C205 0.028(6) 0.024(5) 0.024(5) 0.002(4) 0.001(4) 0.000(4)
C206 0.025(5) 0.017(5) 0.024(5) 0.000(4) 0.004(4) -0.001(4)
C207 0.030(6) 0.026(5) 0.028(5) 0.000(4) 0.012(4) -0.005(4)
C208 0.026(6) 0.034(5) 0.020(5) -0.002(4) 0.003(4) -0.008(4)
C209 0.020(6) 0.037(6) 0.018(5) 0.005(4) 0.000(4) -0.001(4)
C210 0.023(6) 0.040(6) 0.028(5) -0.004(4) -0.008(4) 0.006(5)
C211 0.024(5) 0.033(5) 0.026(5) 0.010(4) -0.002(4) 0.003(4)
C212 0.018(6) 0.040(6) 0.036(6) 0.006(5) -0.001(5) 0.001(5)
C213 0.024(6) 0.039(6) 0.031(5) 0.010(4) 0.005(5) 0.005(5)
C214 0.022(6) 0.029(5) 0.026(5) 0.012(4) 0.004(4) -0.003(4)
C215 0.041(7) 0.030(6) 0.033(6) 0.004(4) 0.008(5) 0.001(5)
C216 0.029(6) 0.027(5) 0.023(5) -0.002(4) 0.011(4) 0.000(4)
C217 0.037(6) 0.027(5) 0.023(5) 0.000(4) 0.000(4) -0.002(5)
C218 0.024(6) 0.037(6) 0.029(5) -0.006(4) -0.003(4) 0.000(5)
C219 0.033(6) 0.027(5) 0.019(5) 0.001(4) 0.000(4) -0.003(4)
C220 0.028(5) 0.027(5) 0.022(5) 0.002(4) -0.005(4) -0.002(4)
C221 0.032(6) 0.027(5) 0.041(6) -0.002(4) 0.001(5) 0.003(4)
C222 0.033(6) 0.047(7) 0.058(7) 0.004(5) -0.015(5) -0.001(5)
C223 0.029(6) 0.033(5) 0.034(6) -0.006(4) 0.001(5) -0.003(5)
C224 0.039(7) 0.064(8) 0.059(7) -0.035(6) 0.000(6) 0.013(6)
C225 0.026(6) 0.044(6) 0.031(5) -0.007(5) -0.002(4) -0.010(5)
C226 0.057(7) 0.030(6) 0.044(6) -0.001(5) -0.003(5) -0.004(5)
C227 0.029(6) 0.031(5) 0.039(6) -0.003(5) 0.004(5) 0.000(5)
C228 0.029(6) 0.086(8) 0.041(6) -0.003(6) -0.007(5) -0.007(6)
C229 0.023(6) 0.038(6) 0.060(7) -0.001(5) 0.008(5) 0.008(5)
C230 0.043(7) 0.078(8) 0.057(7) 0.004(6) 0.016(6) -0.023(6)
C231 0.025(6) 0.037(6) 0.058(7) 0.006(5) 0.002(5) 0.002(5)
C232 0.057(7) 0.039(6) 0.053(7) -0.002(5) -0.007(6) 0.012(5)
C233 0.048(7) 0.036(6) 0.031(6) -0.008(5) 0.002(5) 0.002(5)
C234 0.078(9) 0.034(6) 0.045(6) -0.013(5) 0.016(6) 0.000(6)
C235 0.034(6) 0.039(6) 0.025(5) -0.011(4) -0.001(5) -0.003(5)
C236 0.048(7) 0.068(8) 0.033(6) -0.001(5) -0.003(5) -0.020(6)
C237 0.031(6) 0.024(5) 0.025(5) 0.001(4) -0.002(4) 0.004(4)

loop_
_atom_type_symbol
_atom_type_description
_atom_type_scat_dispersion_real
_atom_type_scat_dispersion_imag
_atom_type_scat_source
C C 0.0033 0.0016 'International Tables Vol C Tables 4.2.6.8 and 6.1.1.4'
H H 0.0000 0.0000 'International Tables Vol C Tables 4.2.6.8 and 6.1.1.4'
N N 0.0061 0.0033 'International Tables Vol C Tables 4.2.6.8 and 6.1.1.4'
Mg Mg 0.0486 0.0363 'International Tables Vol C Tables 4.2.6.8 and 6.1.1.4'

loop_
_geom_angle_atom_site_label_1
_geom_angle_atom_site_label_2
_geom_angle_atom_site_label_3
_geom_angle
N4 Mg1 N2 163.8(3)
N4 Mg1 N3 90.4(3)
N2 Mg1 N3 87.2(3)
N4 Mg1 N1 87.4(3)
N2 Mg1 N1 89.5(3)
N3 Mg1 N1 160.4(3)
N4 Mg1 N5 97.5(3)
N2 Mg1 N5 98.5(3)
N3 Mg1 N5 107.0(3)
N1 Mg1 N5 92.6(3)
N2A Mg1A N4A 157.6(3)
N2A Mg1A N3A 86.7(3)
N4A Mg1A N3A 90.4(3)
N2A Mg1A N1A 89.9(3)
N4A Mg1A N1A 86.1(3)
N3A Mg1A N1A 162.2(3)
N2A Mg1A N5A 107.4(3)
N4A Mg1A N5A 94.9(3)
N3A Mg1A N5A 97.2(3)
N1A Mg1A N5A 100.5(3)
C4 N1 C1 107.0(7)
C4 N1 Mg1 125.6(6)
C1 N1 Mg1 127.4(6)
C4A N1A C1A 107.5(7)
C4A N1A Mg1A 124.0(6)
C1A N1A Mg1A 127.1(5)
C9 N2 C6 106.2(7)
C9 N2 Mg1 126.8(6)
C6 N2 Mg1 125.8(5)
C6A N2A C9A 105.6(7)
C6A N2A Mg1A 127.2(6)
C9A N2A Mg1A 126.3(6)
C11A N3A C14A 106.6(7)
C11A N3A Mg1A 127.2(6)
C14A N3A Mg1A 125.3(6)
C11 N3 C14 106.1(7)
C11 N3 Mg1 127.6(6)
C14 N3 Mg1 126.1(5)
C16A N4A C19A 106.9(7)
C16A N4A Mg1A 124.2(6)
C19A N4A Mg1A 128.8(6)
C16 N4 C19 107.1(7)
C16 N4 Mg1 124.2(6)
C19 N4 Mg1 128.4(5)
C38 N5 Mg1 123.9(5)
C38 N5 H5A 106.4
Mg1 N5 H5A 106.4
C38 N5 H5B 106.4
Mg1 N5 H5B 106.4
H5A N5 H5B 106.4
C43 N5A Mg1A 125.5(5)
C43 N5A H5AA 105.9
Mg1A N5A H5AA 105.9
C43 N5A H5AB 105.9
Mg1A N5A H5AB 105.9
H5AA N5A H5AB 106.3
N1A C1A C20A 122.9(8)
N1A C1A C2A 108.4(7)
C20A C1A C2A 128.5(8)
N1 C1 C20 123.8(8)
N1 C1 C2 108.5(7)
C20 C1 C2 127.7(7)
C3A C2A C1A 106.8(7)
C3A C2A C21A 121.3(8)
C1A C2A C21A 131.7(8)
C3 C2 C1 107.4(7)
C3 C2 C21 123.5(8)
C1 C2 C21 128.5(8)
C2A C3A C4A 107.9(8)
C2A C3A C23A 128.5(8)
C4A C3A C23A 123.6(8)
C2 C3 C4 107.2(7)
C2 C3 C23 128.8(8)
C4 C3 C23 123.9(8)
N1A C4A C5A 125.1(8)
N1A C4A C3A 109.4(8)
C5A C4A C3A 125.5(8)
N1 C4 C5 124.7(8)
N1 C4 C3 109.6(7)
C5 C4 C3 125.6(8)
C6A C5A C4A 129.3(8)
C6A C5A H5AC 115.4
C4A C5A H5AC 115.4
C4 C5 C6 129.1(8)
C4 C5 H5C 115.5
C6 C5 H5C 115.5
N2 C6 C5 122.8(8)
N2 C6 C7 110.0(7)
C5 C6 C7 127.2(8)
N2A C6A C5A 123.1(8)
N2A C6A C7A 111.1(8)
C5A C6A C7A 125.6(8)
C8 C7 C6 107.1(8)
C8 C7 C25 127.6(8)
C6 C7 C25 125.1(8)
C8A C7A C6A 106.1(7)
C8A C7A C25A 128.6(8)
C6A C7A C25A 125.1(8)
C7A C8A C9A 107.2(8)
C7A C8A C27A 127.2(8)
C9A C8A C27A 125.4(8)
C7 C8 C9 106.3(7)
C7 C8 C27 129.8(8)
C9 C8 C27 123.7(8)
N2 C9 C10 124.3(8)
N2 C9 C8 110.3(7)
C10 C9 C8 125.3(8)
C10A C9A N2A 124.7(8)
C10A C9A C8A 125.5(8)
N2A C9A C8A 109.8(7)
C11 C10 C9 126.9(8)
C11 C10 H10A 116.6
C9 C10 H10A 116.6
C9A C10A C11A 127.4(8)
C9A C10A H10B 116.3
C11A C10A H10B 116.3
N3 C11 C10 124.6(8)
N3 C11 C12 110.0(8)
C10 C11 C12 125.4(8)
N3A C11A C10A 123.5(8)
N3A C11A C12A 109.7(7)
C10A C11A C12A 126.8(8)
C13A C12A C11A 107.1(8)
C13A C12A C29A 127.7(8)
C11A C12A C29A 125.2(8)
C13 C12 C11 107.0(8)
C13 C12 C29 127.6(9)
C11 C12 C29 125.4(8)
C12A C13A C14A 106.3(8)
C12A C13A C31A 129.0(9)
C14A C13A C31A 124.7(8)
C12 C13 C14 106.1(8)
C12 C13 C31 128.8(8)
C14 C13 C31 125.0(8)
N3 C14 C15 123.3(8)
N3 C14 C13 110.8(7)
C15 C14 C13 125.9(8)
N3A C14A C15A 123.8(8)
N3A C14A C13A 110.3(8)
C15A C14A C13A 125.8(8)
C16 C15 C14 129.2(8)
C16 C15 H15A 115.4
C14 C15 H15A 115.4
C14A C15A C16A 127.4(8)
C14A C15A H15B 116.3
C16A C15A H15B 116.3
N4A C16A C15A 126.8(8)
N4A C16A C17A 110.9(8)
C15A C16A C17A 122.3(8)
N4 C16 C15 125.8(8)
N4 C16 C17 109.4(7)
C15 C16 C17 124.8(8)
C18 C17 C16 107.8(7)
C18 C17 C33 127.9(8)
C16 C17 C33 124.2(8)
C18A C17A C16A 105.6(8)
C18A C17A C33A 129.5(8)
C16A C17A C33A 124.9(8)
C17 C18 C19 106.5(7)
C17 C18 C35 121.6(8)
C19 C18 C35 131.1(8)
C17A C18A C19A 107.1(8)
C17A C18A C35A 122.5(8)
C19A C18A C35A 129.8(9)
N4 C19 C20 122.8(7)
N4 C19 C18 109.2(7)
C20 C19 C18 127.9(8)
N4A C19A C20A 123.0(8)
N4A C19A C18A 109.4(8)
C20A C19A C18A 127.6(8)
C1A C20A C19A 125.0(8)
C1A C20A C37A 119.2(8)
C19A C20A C37A 115.8(8)
C19 C20 C1 125.2(7)
C19 C20 C37 117.9(7)
C1 C20 C37 116.8(7)
C22 C21 C2 113.7(8)
C22 C21 H21A 108.8
C2 C21 H21A 108.8
C22 C21 H21B 108.8
C2 C21 H21B 108.8
H21A C21 H21B 107.7
C2A C21A C22A 113.6(7)
C2A C21A H21C 108.8
C22A C21A H21C 108.8
C2A C21A H21D 108.8
C22A C21A H21D 108.8
H21C C21A H21D 107.7
C21A C22A H22A 109.5
C21A C22A H22B 109.5
H22A C22A H22B 109.5
C21A C22A H22C 109.5
H22A C22A H22C 109.5
H22B C22A H22C 109.5
C21 C22 H22D 109.5
C21 C22 H22E 109.5
H22D C22 H22E 109.5
C21 C22 H22F 109.5
H22D C22 H22F 109.5
H22E C22 H22F 109.5
C3 C23 C24 112.8(7)
C3 C23 H23A 109.0
C24 C23 H23A 109.0
C3 C23 H23B 109.0
C24 C23 H23B 109.0
H23A C23 H23B 107.8
C3A C23A C24A 112.3(8)
C3A C23A H23C 109.2
C24A C23A H23C 109.2
C3A C23A H23D 109.2
C24A C23A H23D 109.2
H23C C23A H23D 107.9
C23 C24 H24A 109.5
C23 C24 H24B 109.5
H24A C24 H24B 109.5
C23 C24 H24C 109.5
H24A C24 H24C 109.5
H24B C24 H24C 109.5
C23A C24A H24D 109.5
C23A C24A H24E 109.5
H24D C24A H24E 109.5
C23A C24A H24F 109.5
H24D C24A H24F 109.5
H24E C24A H24F 109.5
C7A C25A C26A 110.7(7)
C7A C25A H25A 109.5
C26A C25A H25A 109.5
C7A C25A H25B 109.5
C26A C25A H25B 109.5
H25A C25A H25B 108.1
C7 C25 C26 113.2(7)
C7 C25 H25C 108.9
C26 C25 H25C 108.9
C7 C25 H25D 108.9
C26 C25 H25D 108.9
H25C C25 H25D 107.8
C25 C26 H26A 109.5
C25 C26 H26B 109.5
H26A C26 H26B 109.5
C25 C26 H26C 109.5
H26A C26 H26C 109.5
H26B C26 H26C 109.5
C25A C26A H26D 109.5
C25A C26A H26E 109.5
H26D C26A H26E 109.5
C25A C26A H26F 109.5
H26D C26A H26F 109.5
H26E C26A H26F 109.5
C8 C27 C28 112.8(8)
C8 C27 H27A 109.0
C28 C27 H27A 109.0
C8 C27 H27B 109.0
C28 C27 H27B 109.0
H27A C27 H27B 107.8
C8A C27A C28A 111.0(7)
C8A C27A H27C 109.4
C28A C27A H27C 109.4
C8A C27A H27D 109.4
C28A C27A H27D 109.4
H27C C27A H27D 108.0
C27A C28A H28A 109.5
C27A C28A H28B 109.5
H28A C28A H28B 109.5
C27A C28A H28C 109.5
H28A C28A H28C 109.5
H28B C28A H28C 109.5
C27 C28 H28D 109.5
C27 C28 H28E 109.5
H28D C28 H28E 109.5
C27 C28 H28F 109.5
H28D C28 H28F 109.5
H28E C28 H28F 109.5
C12 C29 C30 114.2(7)
C12 C29 H29A 108.7
C30 C29 H29A 108.7
C12 C29 H29B 108.7
C30 C29 H29B 108.7
H29A C29 H29B 107.6
C12A C29A C30A 113.8(7)
C12A C29A H29C 108.8
C30A C29A H29C 108.8
C12A C29A H29D 108.8
C30A C29A H29D 108.8
H29C C29A H29D 107.7
C29A C30A H30A 109.5
C29A C30A H30B 109.5
H30A C30A H30B 109.5
C29A C30A H30C 109.5
H30A C30A H30C 109.5
H30B C30A H30C 109.5
C29 C30 H30D 109.5
C29 C30 H30E 109.5
H30D C30 H30E 109.5
C29 C30 H30F 109.5
H30D C30 H30F 109.5
H30E C30 H30F 109.5
C13A C31A C32A 113.3(8)
C13A C31A H31A 108.9
C32A C31A H31A 108.9
C13A C31A H31B 108.9
C32A C31A H31B 108.9
H31A C31A H31B 107.7
C13 C31 C32 111.7(7)
C13 C31 H31C 109.3
C32 C31 H31C 109.3
C13 C31 H31D 109.3
C32 C31 H31D 109.3
H31C C31 H31D 107.9
C31A C32A H32A 109.5
C31A C32A H32B 109.5
H32A C32A H32B 109.5
C31A C32A H32C 109.5
H32A C32A H32C 109.5
H32B C32A H32C 109.5
C31 C32 H32D 109.5
C31 C32 H32E 109.5
H32D C32 H32E 109.5
C31 C32 H32F 109.5
H32D C32 H32F 109.5
H32E C32 H32F 109.5
C17A C33A C34A 113.1(7)
C17A C33A H33A 109.0
C34A C33A H33A 109.0
C17A C33A H33B 109.0
C34A C33A H33B 109.0
H33A C33A H33B 107.8
C17 C33 C34 110.7(7)
C17 C33 H33C 109.5
C34 C33 H33C 109.5
C17 C33 H33D 109.5
C34 C33 H33D 109.5
H33C C33 H33D 108.1
C33A C34A H34A 109.5
C33A C34A H34B 109.5
H34A C34A H34B 109.5
C33A C34A H34C 109.5
H34A C34A H34C 109.5
H34B C34A H34C 109.5
C33 C34 H34D 109.5
C33 C34 H34E 109.5
H34D C34 H34E 109.5
C33 C34 H34F 109.5
H34D C34 H34F 109.5
H34E C34 H34F 109.5
C18A C35A C36A 113.0(8)
C18A C35A H35A 109.0
C36A C35A H35A 109.0
C18A C35A H35B 109.0
C36A C35A H35B 109.0
H35A C35A H35B 107.8
C18 C35 C36 113.7(8)
C18 C35 H35C 108.8
C36 C35 H35C 108.8
C18 C35 H35D 108.8
C36 C35 H35D 108.8
H35C C35 H35D 107.7
C35A C36A H36A 109.5
C35A C36A H36B 109.5
H36A C36A H36B 109.5
C35A C36A H36C 109.5
H36A C36A H36C 109.5
H36B C36A H36C 109.5
C35 C36 H36D 109.5
C35 C36 H36E 109.5
H36D C36 H36E 109.5
C35 C36 H36F 109.5
H36D C36 H36F 109.5
H36E C36 H36F 109.5
C20A C37A C37 112.3(7)
C20A C37A H37A 109.1
C37 C37A H37A 109.1
C20A C37A H37B 109.1
C37 C37A H37B 109.1
H37A C37A H37B 107.9
C20 C37 C37A 113.2(6)
C20 C37 H37C 108.9
C37A C37 H37C 108.9
C20 C37 H37D 108.9
C37A C37 H37D 108.9
H37C C37 H37D 107.7
N5 C38 C39 109.2(7)
N5 C38 C43 110.8(7)
C39 C38 C43 110.7(7)
N5 C38 H38A 108.7
C39 C38 H38A 108.7
C43 C38 H38A 108.7
C38 C39 C40 111.7(8)
C38 C39 H39A 109.3
C40 C39 H39A 109.3
C38 C39 H39B 109.3
C40 C39 H39B 109.3
H39A C39 H39B 107.9
C41 C40 C39 109.2(8)
C41 C40 H40A 109.8
C39 C40 H40A 109.8
C41 C40 H40B 109.8
C39 C40 H40B 109.8
H40A C40 H40B 108.3
C40 C41 C42 110.6(8)
C40 C41 H41A 109.5
C42 C41 H41A 109.5
C40 C41 H41B 109.5
C42 C41 H41B 109.5
H41A C41 H41B 108.1
C43 C42 C41 111.5(8)
C43 C42 H42A 109.3
C41 C42 H42A 109.3
C43 C42 H42B 109.3
C41 C42 H42B 109.3
H42A C42 H42B 108.0
N5A C43 C42 109.6(7)
N5A C43 C38 110.9(7)
C42 C43 C38 111.7(7)
N5A C43 H43A 108.1
C42 C43 H43A 108.1
C38 C43 H43A 108.1
N104 Mg2 N101 88.4(3)
N104 Mg2 N103 89.5(3)
N101 Mg2 N103 164.4(3)
N104 Mg2 N102 161.1(3)
N101 Mg2 N102 89.9(3)
N103 Mg2 N102 87.1(3)
N104 Mg2 N109 90.9(3)
N101 Mg2 N109 98.0(3)
N103 Mg2 N109 97.5(3)
N102 Mg2 N109 107.9(3)
N105 Mg2A N108 86.0(3)
N105 Mg2A N106 90.1(3)
N108 Mg2A N106 157.8(3)
N105 Mg2A N107 160.0(3)
N108 Mg2A N107 89.7(3)
N106 Mg2A N107 86.6(3)
N105 Mg2A N110 101.8(3)
N108 Mg2A N110 96.5(3)
N106 Mg2A N110 105.6(3)
N107 Mg2A N110 98.1(3)
C104 N101 C101 106.7(7)
C104 N101 Mg2 125.9(6)
C101 N101 Mg2 126.9(6)
C109 N102 C106 105.4(7)
C109 N102 Mg2 128.4(6)
C106 N102 Mg2 125.8(6)
C111 N103 C114 106.2(7)
C111 N103 Mg2 126.5(6)
C114 N103 Mg2 125.5(6)
C116 N104 C119 107.1(7)
C116 N104 Mg2 125.9(5)
C119 N104 Mg2 126.9(6)
C204 N105 C201 106.9(7)
C204 N105 Mg2A 124.8(6)
C201 N105 Mg2A 126.8(6)
C206 N106 C209 106.3(7)
C206 N106 Mg2A 126.4(6)
C209 N106 Mg2A 127.1(6)
C214 N107 C211 105.5(7)
C214 N107 Mg2A 126.4(6)
C211 N107 Mg2A 128.0(6)
C216 N108 C219 106.9(7)
C216 N108 Mg2A 125.8(6)
C219 N108 Mg2A 127.3(6)
C138 N109 Mg2 123.6(5)
C138 N109 H10C 106.4
Mg2 N109 H10C 106.4
C138 N109 H10D 106.4
Mg2 N109 H10D 106.4
H10C N109 H10D 106.5
C143 N110 Mg2A 124.6(5)
C143 N110 H11A 106.2
Mg2A N110 H11A 106.2
C143 N110 H11B 106.2
Mg2A N110 H11B 106.2
H11A N110 H11B 106.4
N101 C101 C120 123.8(7)
N101 C101 C102 108.4(7)
C120 C101 C102 127.7(8)
C103 C102 C101 106.6(8)
C103 C102 C121 122.1(8)
C101 C102 C121 130.8(8)
C102 C103 C104 107.3(8)
C102 C103 C123 127.1(8)
C104 C103 C123 125.4(8)
N101 C104 C105 124.1(8)
N101 C104 C103 111.0(7)
C105 C104 C103 124.9(8)
C106 C105 C104 129.7(8)
C106 C105 H10E 115.2
C104 C105 H10E 115.2
N102 C106 C105 123.5(8)
N102 C106 C107 110.2(7)
C105 C106 C107 126.3(8)
C108 C107 C106 106.7(8)
C108 C107 C125 129.8(8)
C106 C107 C125 123.3(8)
C107 C108 C109 106.5(7)
C107 C108 C127 129.0(8)
C109 C108 C127 124.6(8)
N102 C109 C110 123.5(8)
N102 C109 C108 111.2(7)
C110 C109 C108 125.3(8)
C111 C110 C109 127.3(8)
C111 C110 H11C 116.4
C109 C110 H11C 116.4
N103 C111 C110 124.4(8)
N103 C111 C112 109.9(8)
C110 C111 C112 125.7(8)
C113 C112 C111 107.1(8)
C113 C112 C129 128.7(8)
C111 C112 C129 124.1(8)
C112 C113 C114 106.2(8)
C112 C113 C131 128.9(8)
C114 C113 C131 124.5(8)
N103 C114 C115 123.2(8)
N103 C114 C113 110.4(8)
C115 C114 C113 126.3(9)
C114 C115 C116 128.5(8)
C114 C115 H11D 115.8
C116 C115 H11D 115.8
N104 C116 C115 124.4(8)
N104 C116 C117 110.6(7)
C115 C116 C117 125.0(8)
C118 C117 C116 107.4(8)
C118 C117 C133 127.8(8)
C116 C117 C133 124.8(7)
C117 C118 C119 105.5(7)
C117 C118 C135 124.1(8)
C119 C118 C135 129.8(8)
N104 C119 C120 125.0(8)
N104 C119 C118 109.2(7)
C120 C119 C118 125.8(8)
C119 C120 C101 124.3(7)
C119 C120 C137 117.5(7)
C101 C120 C137 117.9(7)
C102 C121 C122 113.8(7)
C102 C121 H12A 108.8
C122 C121 H12A 108.8
C102 C121 H12B 108.8
C122 C121 H12B 108.8
H12A C121 H12B 107.7
C121 C122 H12C 109.5
C121 C122 H12D 109.5
H12C C122 H12D 109.5
C121 C122 H12E 109.5
H12C C122 H12E 109.5
H12D C122 H12E 109.5
C103 C123 C124 111.5(7)
C103 C123 H12F 109.3
C124 C123 H12F 109.3
C103 C123 H12G 109.3
C124 C123 H12G 109.3
H12F C123 H12G 108.0
C123 C124 H12H 109.5
C123 C124 H12I 109.5
H12H C124 H12I 109.5
C123 C124 H12J 109.5
H12H C124 H12J 109.5
H12I C124 H12J 109.5
C107 C125 C126 112.4(7)
C107 C125 H12K 109.1
C126 C125 H12K 109.1
C107 C125 H12L 109.1
C126 C125 H12L 109.1
H12K C125 H12L 107.9
C125 C126 H12M 109.5
C125 C126 H12N 109.5
H12M C126 H12N 109.5
C125 C126 H12O 109.5
H12M C126 H12O 109.5
H12N C126 H12O 109.5
C108 C127 C128 113.0(7)
C108 C127 H12P 109.0
C128 C127 H12P 109.0
C108 C127 H12Q 109.0
C128 C127 H12Q 109.0
H12P C127 H12Q 107.8
C127 C128 H12R 109.5
C127 C128 H12S 109.5
H12R C128 H12S 109.5
C127 C128 H12T 109.5
H12R C128 H12T 109.5
H12S C128 H12T 109.5
C112 C129 C130 111.9(8)
C112 C129 H12U 109.2
C130 C129 H12U 109.2
C112 C129 H12V 109.2
C130 C129 H12V 109.2
H12U C129 H12V 107.9
C129 C130 H13C 109.5
C129 C130 H13D 109.5
H13C C130 H13D 109.5
C129 C130 H13E 109.5
H13C C130 H13E 109.5
H13D C130 H13E 109.5
C113 C131 C132 112.5(7)
C113 C131 H13F 109.1
C132 C131 H13F 109.1
C113 C131 H13G 109.1
C132 C131 H13G 109.1
H13F C131 H13G 107.8
C131 C132 H13H 109.5
C131 C132 H13I 109.5
H13H C132 H13I 109.5
C131 C132 H13J 109.5
H13H C132 H13J 109.5
H13I C132 H13J 109.5
C117 C133 C134 112.6(7)
C117 C133 H13K 109.1
C134 C133 H13K 109.1
C117 C133 H13L 109.1
C134 C133 H13L 109.1
H13K C133 H13L 107.8
C133 C134 H13M 109.5
C133 C134 H13N 109.5
H13M C134 H13N 109.5
C133 C134 H13O 109.5
H13M C134 H13O 109.5
H13N C134 H13O 109.5
C118 C135 C136 112.8(8)
C118 C135 H13P 109.0
C136 C135 H13P 109.0
C118 C135 H13Q 109.0
C136 C135 H13Q 109.0
H13P C135 H13Q 107.8
C135 C136 H13R 109.5
C135 C136 H13S 109.5
H13R C136 H13S 109.5
C135 C136 H13T 109.5
H13R C136 H13T 109.5
H13S C136 H13T 109.5
C120 C137 C237 113.4(7)
C120 C137 H13A 108.9
C237 C137 H13A 108.9
C120 C137 H13B 108.9
C237 C137 H13B 108.9
H13A C137 H13B 107.7
N109 C138 C143 109.5(7)
N109 C138 C139 108.8(7)
C143 C138 C139 110.2(7)
N109 C138 H13U 109.4
C143 C138 H13U 109.4
C139 C138 H13U 109.4
C140 C139 C138 111.8(8)
C140 C139 H13V 109.3
C138 C139 H13V 109.3
C140 C139 H13W 109.3
C138 C139 H13W 109.3
H13V C139 H13W 107.9
C139 C140 C141 110.4(8)
C139 C140 H14A 109.6
C141 C140 H14A 109.6
C139 C140 H14B 109.6
C141 C140 H14B 109.6
H14A C140 H14B 108.1
C142 C141 C140 110.1(8)
C142 C141 H14C 109.6
C140 C141 H14C 109.6
C142 C141 H14D 109.6
C140 C141 H14D 109.6
H14C C141 H14D 108.1
C141 C142 C143 112.5(8)
C141 C142 H14E 109.1
C143 C142 H14E 109.1
C141 C142 H14F 109.1
C143 C142 H14F 109.1
H14E C142 H14F 107.8
N110 C143 C138 110.8(7)
N110 C143 C142 110.4(7)
C138 C143 C142 111.2(7)
N110 C143 H14G 108.1
C138 C143 H14G 108.1
C142 C143 H14G 108.1
N105 C201 C220 122.2(8)
N105 C201 C202 108.0(7)
C220 C201 C202 129.6(8)
C203 C202 C201 106.6(8)
C203 C202 C221 121.9(8)
C201 C202 C221 131.5(8)
C202 C203 C204 108.1(8)
C202 C203 C223 127.5(9)
C204 C203 C223 124.2(8)
N105 C204 C205 125.5(8)
N105 C204 C203 110.3(7)
C205 C204 C203 124.1(8)
C206 C205 C204 128.2(8)
C206 C205 H20A 115.9
C204 C205 H20A 115.9
N106 C206 C205 124.3(8)
N106 C206 C207 109.9(8)
C205 C206 C207 125.6(8)
C208 C207 C206 107.4(8)
C208 C207 C225 125.8(8)
C206 C207 C225 126.5(8)
C207 C208 C209 106.5(8)
C207 C208 C227 128.4(8)
C209 C208 C227 125.0(8)
N106 C209 C210 123.4(8)
N106 C209 C208 109.9(8)
C210 C209 C208 126.4(9)
C211 C210 C209 127.2(9)
C211 C210 H21E 116.4
C209 C210 H21E 116.4
N107 C211 C210 123.8(8)
N107 C211 C212 110.6(8)
C210 C211 C212 125.4(9)
C213 C212 C211 106.8(8)
C213 C212 C229 127.7(9)
C211 C212 C229 125.4(8)
C212 C213 C214 105.8(8)
C212 C213 C231 128.4(9)
C214 C213 C231 125.8(9)
N107 C214 C215 124.5(9)
N107 C214 C213 111.3(8)
C215 C214 C213 124.0(9)
C214 C215 C216 128.6(9)
C214 C215 H21F 115.7
C216 C215 H21F 115.7
N108 C216 C215 124.6(8)
N108 C216 C217 110.3(8)
C215 C216 C217 125.1(8)
C218 C217 C216 107.8(8)
C218 C217 C233 128.2(8)
C216 C217 C233 124.0(8)
C217 C218 C219 107.0(8)
C217 C218 C235 122.4(8)
C219 C218 C235 129.8(8)
N108 C219 C220 123.6(8)
N108 C219 C218 108.0(8)
C220 C219 C218 128.4(8)
C201 C220 C219 124.9(8)
C201 C220 C237 119.2(8)
C219 C220 C237 115.8(7)
C202 C221 C222 115.6(8)
C202 C221 H22G 108.4
C222 C221 H22G 108.4
C202 C221 H22H 108.4
C222 C221 H22H 108.4
H22G C221 H22H 107.4
C221 C222 H22I 109.5
C221 C222 H22J 109.5
H22I C222 H22J 109.5
C221 C222 H22K 109.5
H22I C222 H22K 109.5
H22J C222 H22K 109.5
C224 C223 C203 113.2(8)
C224 C223 H22L 108.9
C203 C223 H22L 108.9
C224 C223 H22M 108.9
C203 C223 H22M 108.9
H22L C223 H22M 107.7
C223 C224 H22N 109.5
C223 C224 H22O 109.5
H22N C224 H22O 109.5
C223 C224 H22P 109.5
H22N C224 H22P 109.5
H22O C224 H22P 109.5
C207 C225 C226 112.6(7)
C207 C225 H22Q 109.1
C226 C225 H22Q 109.1
C207 C225 H22R 109.1
C226 C225 H22R 109.1
H22Q C225 H22R 107.8
C225 C226 H22S 109.5
C225 C226 H22T 109.5
H22S C226 H22T 109.5
C225 C226 H22U 109.5
H22S C226 H22U 109.5
H22T C226 H22U 109.5
C208 C227 C228 112.9(8)
C208 C227 H22V 109.0
C228 C227 H22V 109.0
C208 C227 H22W 109.0
C228 C227 H22W 109.0
H22V C227 H22W 107.8
C227 C228 H22X 109.5
C227 C228 H22Y 109.5
H22X C228 H22Y 109.5
C227 C228 H22Z 109.5
H22X C228 H22Z 109.5
H22Y C228 H22Z 109.5
C212 C229 C230 111.8(8)
C212 C229 H23G 109.3
C230 C229 H23G 109.3
C212 C229 H23H 109.3
C230 C229 H23H 109.3
H23G C229 H23H 107.9
C229 C230 H23I 109.5
C229 C230 H23J 109.5
H23I C230 H23J 109.5
C229 C230 H23K 109.5
H23I C230 H23K 109.5
H23J C230 H23K 109.5
C213 C231 C232 113.6(8)
C213 C231 H23L 108.8
C232 C231 H23L 108.8
C213 C231 H23M 108.8
C232 C231 H23M 108.8
H23L C231 H23M 107.7
C231 C232 H23N 109.5
C231 C232 H23O 109.5
H23N C232 H23O 109.5
C231 C232 H23P 109.5
H23N C232 H23P 109.5
H23O C232 H23P 109.5
C234 C233 C217 114.8(7)
C234 C233 H23Q 108.6
C217 C233 H23Q 108.6
C234 C233 H23R 108.6
C217 C233 H23R 108.6
H23Q C233 H23R 107.5
C233 C234 H23S 109.5
C233 C234 H23T 109.5
H23S C234 H23T 109.5
C233 C234 H23U 109.5
H23S C234 H23U 109.5
H23T C234 H23U 109.5
C236 C235 C218 112.6(8)
C236 C235 H23V 109.1
C218 C235 H23V 109.1
C236 C235 H23W 109.1
C218 C235 H23W 109.1
H23V C235 H23W 107.8
C235 C236 H23X 109.5
C235 C236 H23Y 109.5
H23X C236 H23Y 109.5
C235 C236 H23Z 109.5
H23X C236 H23Z 109.5
H23Y C236 H23Z 109.5
C220 C237 C137 113.8(7)
C220 C237 H23E 108.8
C137 C237 H23E 108.8
C220 C237 H23F 108.8
C137 C237 H23F 108.8
H23E C237 H23F 107.7

loop_
_geom_bond_atom_site_label_1
_geom_bond_atom_site_label_2
_geom_bond_distance
Mg1 N4 2.073(7)
Mg1 N2 2.075(7)
Mg1 N3 2.076(8)
Mg1 N1 2.079(7)
Mg1 N5 2.211(7)
Mg1A N2A 2.069(7)
Mg1A N4A 2.072(7)
Mg1A N3A 2.090(8)
Mg1A N1A 2.094(7)
Mg1A N5A 2.202(7)
N1 C4 1.373(10)
N1 C1 1.379(9)
N1A C4A 1.372(10)
N1A C1A 1.388(10)
N2 C9 1.377(10)
N2 C6 1.381(10)
N2A C6A 1.365(10)
N2A C9A 1.383(10)
N3A C11A 1.370(10)
N3A C14A 1.371(10)
N3 C11 1.372(9)
N3 C14 1.379(10)
N4A C16A 1.360(10)
N4A C19A 1.376(10)
N4 C16 1.378(10)
N4 C19 1.382(10)
N5 C38 1.490(10)
N5 H5A 0.9100
N5 H5B 0.9100
N5A C43 1.494(10)
N5A H5AA 0.9100
N5A H5AB 0.9100
C1A C20A 1.408(11)
C1A C2A 1.466(11)
C1 C20 1.424(11)
C1 C2 1.453(11)
C2A C3A 1.357(11)
C2A C21A 1.508(11)
C2 C3 1.354(11)
C2 C21 1.526(11)
C3A C4A 1.444(12)
C3A C23A 1.514(12)
C3 C4 1.434(11)
C3 C23 1.519(11)
C4A C5A 1.398(11)
C4 C5 1.387(11)
C5A C6A 1.391(12)
C5A H5AC 0.9500
C5 C6 1.393(11)
C5 H5C 0.9500
C6 C7 1.458(11)
C6A C7A 1.460(11)
C7 C8 1.364(11)
C7 C25 1.499(12)
C7A C8A 1.347(11)
C7A C25A 1.493(11)
C8A C9A 1.461(11)
C8A C27A 1.510(11)
C8 C9 1.464(11)
C8 C27 1.489(11)
C9 C10 1.393(11)
C9A C10A 1.379(11)
C10 C11 1.381(11)
C10 H10A 0.9500
C10A C11A 1.388(11)
C10A H10B 0.9500
C11 C12 1.455(11)
C11A C12A 1.452(11)
C12A C13A 1.365(11)
C12A C29A 1.508(11)
C12 C13 1.372(11)
C12 C29 1.512(11)
C13A C14A 1.450(12)
C13A C31A 1.514(11)
C13 C14 1.445(11)
C13 C31 1.500(12)
C14 C15 1.390(11)
C14A C15A 1.396(11)
C15 C16 1.385(11)
C15 H15A 0.9500
C15A C16A 1.407(12)
C15A H15B 0.9500
C16A C17A 1.464(11)
C16 C17 1.450(11)
C17 C18 1.358(11)
C17 C33 1.511(11)
C17A C18A 1.375(12)
C17A C33A 1.477(11)
C18 C19 1.467(11)
C18 C35 1.510(11)
C18A C19A 1.465(11)
C18A C35A 1.502(12)
C19 C20 1.415(11)
C19A C20A 1.430(12)
C20A C37A 1.524(11)
C20 C37 1.519(10)
C21 C22 1.518(12)
C21 H21A 0.9900
C21 H21B 0.9900
C21A C22A 1.526(11)
C21A H21C 0.9900
C21A H21D 0.9900
C22A H22A 0.9800
C22A H22B 0.9800
C22A H22C 0.9800
C22 H22D 0.9800
C22 H22E 0.9800
C22 H22F 0.9800
C23 C24 1.524(11)
C23 H23A 0.9900
C23 H23B 0.9900
C23A C24A 1.535(13)
C23A H23C 0.9900
C23A H23D 0.9900
C24 H24A 0.9800
C24 H24B 0.9800
C24 H24C 0.9800
C24A H24D 0.9800
C24A H24E 0.9800
C24A H24F 0.9800
C25A C26A 1.523(12)
C25A H25A 0.9900
C25A H25B 0.9900
C25 C26 1.524(12)
C25 H25C 0.9900
C25 H25D 0.9900
C26 H26A 0.9800
C26 H26B 0.9800
C26 H26C 0.9800
C26A H26D 0.9800
C26A H26E 0.9800
C26A H26F 0.9800
C27 C28 1.520(12)
C27 H27A 0.9900
C27 H27B 0.9900
C27A C28A 1.529(12)
C27A H27C 0.9900
C27A H27D 0.9900
C28A H28A 0.9800
C28A H28B 0.9800
C28A H28C 0.9800
C28 H28D 0.9800
C28 H28E 0.9800
C28 H28F 0.9800
C29 C30 1.521(12)
C29 H29A 0.9900
C29 H29B 0.9900
C29A C30A 1.539(11)
C29A H29C 0.9900
C29A H29D 0.9900
C30A H30A 0.9800
C30A H30B 0.9800
C30A H30C 0.9800
C30 H30D 0.9800
C30 H30E 0.9800
C30 H30F 0.9800
C31A C32A 1.536(11)
C31A H31A 0.9900
C31A H31B 0.9900
C31 C32 1.548(12)
C31 H31C 0.9900
C31 H31D 0.9900
C32A H32A 0.9800
C32A H32B 0.9800
C32A H32C 0.9800
C32 H32D 0.9800
C32 H32E 0.9800
C32 H32F 0.9800
C33A C34A 1.534(12)
C33A H33A 0.9900
C33A H33B 0.9900
C33 C34 1.520(11)
C33 H33C 0.9900
C33 H33D 0.9900
C34A H34A 0.9800
C34A H34B 0.9800
C34A H34C 0.9800
C34 H34D 0.9800
C34 H34E 0.9800
C34 H34F 0.9800
C35A C36A 1.528(12)
C35A H35A 0.9900
C35A H35B 0.9900
C35 C36 1.538(12)
C35 H35C 0.9900
C35 H35D 0.9900
C36A H36A 0.9800
C36A H36B 0.9800
C36A H36C 0.9800
C36 H36D 0.9800
C36 H36E 0.9800
C36 H36F 0.9800
C37A C37 1.556(10)
C37A H37A 0.9900
C37A H37B 0.9900
C37 H37C 0.9900
C37 H37D 0.9900
C38 C39 1.509(11)
C38 C43 1.514(11)
C38 H38A 1.0000
C39 C40 1.528(12)
C39 H39A 0.9900
C39 H39B 0.9900
C40 C41 1.523(12)
C40 H40A 0.9900
C40 H40B 0.9900
C41 C42 1.541(12)
C41 H41A 0.9900
C41 H41B 0.9900
C42 C43 1.506(11)
C42 H42A 0.9900
C42 H42B 0.9900
C43 H43A 1.0000
Mg2 N104 2.062(7)
Mg2 N101 2.076(7)
Mg2 N103 2.085(7)
Mg2 N102 2.086(7)
Mg2 N109 2.213(7)
Mg2A N105 2.080(8)
Mg2A N108 2.085(7)
Mg2A N106 2.087(8)
Mg2A N107 2.087(8)
Mg2A N110 2.179(7)
N101 C104 1.360(10)
N101 C101 1.385(10)
N102 C109 1.361(10)
N102 C106 1.374(10)
N103 C111 1.368(10)
N103 C114 1.368(10)
N104 C116 1.370(10)
N104 C119 1.377(10)
N105 C204 1.365(10)
N105 C201 1.403(10)
N106 C206 1.362(10)
N106 C209 1.382(11)
N107 C214 1.369(10)
N107 C211 1.371(10)
N108 C216 1.373(10)
N108 C219 1.380(11)
N109 C138 1.481(10)
N109 H10C 0.9100
N109 H10D 0.9100
N110 C143 1.495(10)
N110 H11A 0.9100
N110 H11B 0.9100
C101 C120 1.427(11)
C101 C102 1.474(11)
C102 C103 1.357(11)
C102 C121 1.523(11)
C103 C104 1.428(11)
C103 C123 1.500(11)
C104 C105 1.403(11)
C105 C106 1.392(11)
C105 H10E 0.9500
C106 C107 1.469(11)
C107 C108 1.338(11)
C107 C125 1.493(11)
C108 C109 1.459(11)
C108 C127 1.505(11)
C109 C110 1.402(11)
C110 C111 1.400(11)
C110 H11C 0.9500
C111 C112 1.447(11)
C112 C113 1.359(11)
C112 C129 1.510(11)
C113 C114 1.449(11)
C113 C131 1.511(11)
C114 C115 1.389(11)
C115 C116 1.405(11)
C115 H11D 0.9500
C116 C117 1.431(11)
C117 C118 1.386(11)
C117 C133 1.515(11)
C118 C119 1.479(11)
C118 C135 1.486(11)
C119 C120 1.418(11)
C120 C137 1.518(10)
C121 C122 1.530(12)
C121 H12A 0.9900
C121 H12B 0.9900
C122 H12C 0.9800
C122 H12D 0.9800
C122 H12E 0.9800
C123 C124 1.522(11)
C123 H12F 0.9900
C123 H12G 0.9900
C124 H12H 0.9800
C124 H12I 0.9800
C124 H12J 0.9800
C125 C126 1.524(11)
C125 H12K 0.9900
C125 H12L 0.9900
C126 H12M 0.9800
C126 H12N 0.9800
C126 H12O 0.9800
C127 C128 1.524(11)
C127 H12P 0.9900
C127 H12Q 0.9900
C128 H12R 0.9800
C128 H12S 0.9800
C128 H12T 0.9800
C129 C130 1.526(12)
C129 H12U 0.9900
C129 H12V 0.9900
C130 H13C 0.9800
C130 H13D 0.9800
C130 H13E 0.9800
C131 C132 1.529(11)
C131 H13F 0.9900
C131 H13G 0.9900
C132 H13H 0.9800
C132 H13I 0.9800
C132 H13J 0.9800
C133 C134 1.528(11)
C133 H13K 0.9900
C133 H13L 0.9900
C134 H13M 0.9800
C134 H13N 0.9800
C134 H13O 0.9800
C135 C136 1.525(12)
C135 H13P 0.9900
C135 H13Q 0.9900
C136 H13R 0.9800
C136 H13S 0.9800
C136 H13T 0.9800
C137 C237 1.543(10)
C137 H13A 0.9900
C137 H13B 0.9900
C138 C143 1.517(11)
C138 C139 1.528(11)
C138 H13U 1.0000
C139 C140 1.514(12)
C139 H13V 0.9900
C139 H13W 0.9900
C140 C141 1.529(13)
C140 H14A 0.9900
C140 H14B 0.9900
C141 C142 1.520(12)
C141 H14C 0.9900
C141 H14D 0.9900
C142 C143 1.524(11)
C142 H14E 0.9900
C142 H14F 0.9900
C143 H14G 1.0000
C201 C220 1.405(11)
C201 C202 1.477(11)
C202 C203 1.354(11)
C202 C221 1.511(11)
C203 C204 1.435(12)
C203 C223 1.510(11)
C204 C205 1.414(11)
C205 C206 1.386(11)
C205 H20A 0.9500
C206 C207 1.442(11)
C207 C208 1.355(12)
C207 C225 1.493(11)
C208 C209 1.441(12)
C208 C227 1.511(11)
C209 C210 1.413(12)
C210 C211 1.386(11)
C210 H21E 0.9500
C211 C212 1.449(11)
C212 C213 1.368(12)
C212 C229 1.502(12)
C213 C214 1.449(12)
C213 C231 1.496(12)
C214 C215 1.382(12)
C215 C216 1.411(12)
C215 H21F 0.9500
C216 C217 1.423(11)
C217 C218 1.344(11)
C217 C233 1.520(11)
C218 C219 1.474(11)
C218 C235 1.511(12)
C219 C220 1.424(11)
C220 C237 1.514(11)
C221 C222 1.529(12)
C221 H22G 0.9900
C221 H22H 0.9900
C222 H22I 0.9800
C222 H22J 0.9800
C222 H22K 0.9800
C223 C224 1.505(13)
C223 H22L 0.9900
C223 H22M 0.9900
C224 H22N 0.9800
C224 H22O 0.9800
C224 H22P 0.9800
C225 C226 1.545(12)
C225 H22Q 0.9900
C225 H22R 0.9900
C226 H22S 0.9800
C226 H22T 0.9800
C226 H22U 0.9800
C227 C228 1.519(12)
C227 H22V 0.9900
C227 H22W 0.9900
C228 H22X 0.9800
C228 H22Y 0.9800
C228 H22Z 0.9800
C229 C230 1.527(12)
C229 H23G 0.9900
C229 H23H 0.9900
C230 H23I 0.9800
C230 H23J 0.9800
C230 H23K 0.9800
C231 C232 1.519(11)
C231 H23L 0.9900
C231 H23M 0.9900
C232 H23N 0.9800
C232 H23O 0.9800
C232 H23P 0.9800
C233 C234 1.510(12)
C233 H23Q 0.9900
C233 H23R 0.9900
C234 H23S 0.9800
C234 H23T 0.9800
C234 H23U 0.9800
C235 C236 1.509(12)
C235 H23V 0.9900
C235 H23W 0.9900
C236 H23X 0.9800
C236 H23Y 0.9800
C236 H23Z 0.9800
C237 H23E 0.9900
C237 H23F 0.9900
